data_1575934
loop_
_publ_author_name
'Pandey, Pragati'
'Keener, Megan'
'Rajeshkumar, Thayalan'
'Scopelliti, Rosario'
'Sienkiewicz, Andrzej'
'Zivkovic, Ivica'
'Maron, Laurent'
'Mazzanti, Marinella'

_publ_section_title
;
 Accessing homoleptic neutral and anionic five-coordinate Pr(iv) siloxide
 complexes.
;
_journal_issue 44
_journal_name_full 'Chemical science'
_journal_page_first 21056
_journal_page_last 21067
_journal_paper_doi 10.1039/d5sc05500h
_journal_volume 16
_journal_year 2025
_chemical_formula_moiety 'C90 H75 Ce K2 O5 Si5, 0.5[C7H8]'
_chemical_formula_sum 'C93.5 H79 Ce K2 O5 Si5'
_chemical_formula_weight 1641.33
_space_group_crystal_system triclinic
_space_group_IT_number 2
_space_group_name_Hall '-P 1'
_space_group_name_H-M_alt 'P -1'
_atom_sites_solution_hydrogens geom
_atom_sites_solution_primary dual
_audit_creation_date 2025-06-16
_audit_creation_method
;
Olex2 1.5
(compiled 2024.02.16 svn.r378c4104 for OlexSys, GUI svn.r6928)
;
_audit_update_record
;
2025-07-04 deposited with the CCDC.	2025-10-03 downloaded from the CCDC.
;
_cell_angle_alpha 109.761(6)
_cell_angle_beta 95.331(6)
_cell_angle_gamma 90.676(5)
_cell_formula_units_Z 4
_cell_length_a 13.6841(9)
_cell_length_b 23.2083(15)
_cell_length_c 27.761(2)
_cell_measurement_reflns_used 2806
_cell_measurement_temperature 200.00(11)
_cell_measurement_theta_max 49.2660
_cell_measurement_theta_min 3.0020
_cell_volume 8252.6(10)
_computing_cell_refinement 'CrysAlisPro 1.171.44.113a (Rigaku OD, 2025)'
_computing_data_collection 'CrysAlisPro system (CCD 44.113a 64-bit (release 02-06-2025))'
_computing_data_reduction 'CrysAlisPro 1.171.44.113a (Rigaku OD, 2025)'
_computing_molecular_graphics 'Olex2 1.5 (Dolomanov et al., 2009)'
_computing_publication_material 'Olex2 1.5 (Dolomanov et al., 2009)'
_computing_structure_refinement 'SHELXL 2019/3 (Sheldrick, 2015)'
_computing_structure_solution 'SHELXT  (Sheldrick, 2015)'
_diffrn_ambient_environment N~2~
_diffrn_ambient_temperature 200.00(11)
_diffrn_detector 'CCD plate'
_diffrn_detector_area_resol_mean 10.2665
_diffrn_detector_type Atlas
_diffrn_measured_fraction_theta_full 0.998
_diffrn_measured_fraction_theta_max 0.972
_diffrn_measurement_details
;
List of Runs (angles in degrees, time in seconds):

  # Type    Start    End  Width  t~exp~   \w     \q     \k     \f   Frames
#--------------------------------------------------------------------------
  1  \w   -112.00 -66.00   1.00   10.00    --  -43.01-142.00 -85.00   46
  2  \w    -87.00 -43.00   1.00   10.00    --  -43.01 128.00 160.00   44
  3  \w    -68.00 -43.00   1.00   10.00    --  -43.01 142.00 -29.00   25
  4  \w     41.00  66.00   1.00   10.00    --   43.01-128.00  85.00   25
  5  \w     49.00  74.00   1.00   10.00    --   43.01-142.00 -85.00   25
  6  \w     56.00  81.00   1.00   40.00    --  103.18-142.00 -85.00   25
  7  \w     32.00 115.00   1.00   40.00    --  103.18-128.00  85.00   83
  8  \w    125.00 153.00   1.00   40.00    --  103.18 142.00 -29.00   28
  9  \w    112.00 137.00   1.00   40.00    --  103.18 128.00 160.00   25
 10  \w   -115.00 -20.00   1.00   10.00    --  -43.01 -37.00 -90.00   95
 11  \w   -115.00 -15.00   1.00   10.00    --  -43.01 -57.00-180.00  100
 12  \w     11.00  83.00   1.00   10.00    --   43.01 -99.00  90.00   72
 13  \w    104.00 163.00   1.00   40.00    --  103.18 111.00  30.00   59
 14  \w     30.00  81.00   1.00   40.00    --  103.18-111.00 -30.00   51
 15  \w     43.00  70.00   1.00   40.00    --  103.18-111.00   0.00   27
 16  \w     93.00 128.00   1.00   40.00    --  103.18 -30.00 -60.00   35
 17  \w     75.00 109.00   1.00   40.00    --  103.18-111.00-180.00   34
 18  \w     61.00 136.00   1.00   40.00    --  103.18 178.00 -90.00   75
 19  \w    108.00 177.00   1.00   40.00    --  103.18  77.00   0.00   69
 20  \w     94.00 136.00   1.00   40.00    --  103.18 -77.00-120.00   42
 21  \w     59.00 147.00   1.00   40.00    --  103.18-178.00-150.00   88
 22  \w     32.00  57.00   1.00   40.00    --  103.18 -45.00  30.00   25
 23  \w     89.00 116.00   1.00   40.00    --  103.18 -45.00  30.00   27
 24  \w     83.00 109.00   1.00   40.00    --  103.18-111.00   0.00   26
 25  \w     28.00  64.00   1.00   40.00    --  103.18 -30.00 -60.00   36
 26  \w    103.00 158.00   1.00   40.00    --  103.18  77.00 -60.00   55
 27  \w     76.00 140.00   1.00   40.00    --  103.18  61.00  30.00   64
 28  \w    120.00 147.00   1.00   40.00    --  103.18  77.00 120.00   27
 29  \w     62.00 109.00   1.00   40.00    --  103.18-111.00 -90.00   47
 30  \w     74.00 175.00   1.00   40.00    --  103.18  61.00  90.00  101
;
_diffrn_measurement_device 'four-circle diffractometer'
_diffrn_measurement_device_type 'SuperNova, Dual, Cu at home/near, Atlas'
_diffrn_measurement_method '\w scans'
_diffrn_orient_matrix_type 'CrysAlisPro convention (1999,Acta A55,543-557)'
_diffrn_orient_matrix_UB_11 0.0385213000
_diffrn_orient_matrix_UB_12 -0.0619091000
_diffrn_orient_matrix_UB_13 -0.0320032000
_diffrn_orient_matrix_UB_21 0.0324376000
_diffrn_orient_matrix_UB_22 -0.0130593000
_diffrn_orient_matrix_UB_23 0.0498092000
_diffrn_orient_matrix_UB_31 -0.1013699000
_diffrn_orient_matrix_UB_32 -0.0313412000
_diffrn_orient_matrix_UB_33 -0.0030395000
_diffrn_radiation_monochromator mirror
_diffrn_radiation_probe x-ray
_diffrn_radiation_type 'Cu K\a'
_diffrn_radiation_wavelength 1.54184
_diffrn_reflns_av_R_equivalents 0.2397
_diffrn_reflns_av_unetI/netI 0.2965
_diffrn_reflns_Laue_measured_fraction_full 0.998
_diffrn_reflns_Laue_measured_fraction_max 0.972
_diffrn_reflns_limit_h_max 12
_diffrn_reflns_limit_h_min -16
_diffrn_reflns_limit_k_max 28
_diffrn_reflns_limit_k_min -28
_diffrn_reflns_limit_l_max 34
_diffrn_reflns_limit_l_min -34
_diffrn_reflns_number 78686
_diffrn_reflns_point_group_measured_fraction_full 0.998
_diffrn_reflns_point_group_measured_fraction_max 0.972
_diffrn_reflns_theta_full 67.684
_diffrn_reflns_theta_max 72.471
_diffrn_reflns_theta_min 3.056
_diffrn_source 'micro-focus sealed X-ray tube'
_diffrn_source_type 'SuperNova (Cu) X-ray Source'
_exptl_absorpt_coefficient_mu 6.268
_exptl_absorpt_correction_T_max 1.00000
_exptl_absorpt_correction_T_min 0.76747
_exptl_absorpt_correction_type multi-scan
_exptl_absorpt_process_details
;
CrysAlisPro 1.171.44.113a (Rigaku Oxford Diffraction, 2025)
Empirical absorption correction using spherical harmonics,
implemented in SCALE3 ABSPACK scaling algorithm.
;
_exptl_crystal_colour 'clear pale colourless'
_exptl_crystal_density_diffrn 1.321
_exptl_crystal_description needle
_exptl_crystal_F_000 3384
_exptl_crystal_size_max 0.28
_exptl_crystal_size_mid 0.23
_exptl_crystal_size_min 0.14
_refine_diff_density_max 1.070
_refine_diff_density_min -1.253
_refine_diff_density_rms 0.104
_refine_ls_extinction_method none
_refine_ls_goodness_of_fit_ref 0.954
_refine_ls_hydrogen_treatment constr
_refine_ls_matrix_type full
_refine_ls_number_parameters 1855
_refine_ls_number_reflns 31787
_refine_ls_number_restraints 3559
_refine_ls_restrained_S_all 0.915
_refine_ls_R_factor_all 0.2340
_refine_ls_R_factor_gt 0.0966
_refine_ls_shift/su_max 0.002
_refine_ls_shift/su_mean 0.000
_refine_ls_structure_factor_coef Fsqd
_refine_ls_weighting_details 'w=1/[\s^2^(Fo^2^)+(0.0230P)^2^] where P=(Fo^2^+2Fc^2^)/3'
_refine_ls_weighting_scheme calc
_refine_ls_wR_factor_gt 0.1855
_refine_ls_wR_factor_ref 0.2740
_reflns_Friedel_coverage 0.000
_reflns_number_gt 11191
_reflns_number_total 31787
_reflns_threshold_expression 'I > 2\s(I)'
_cod_data_source_file d5sc05500h2.cif
_cod_data_source_block pp418
_cod_depositor_comments 'Adding full bibliography for 1575928--1575935.cif.'
_cod_original_formula_sum 'C93.50 H79 Ce K2 O5 Si5'
_cod_database_code 1575934
_shelx_shelxl_version_number 2019/3
_chemical_oxdiff_formula 'C93 H82 O5 Si5 K2 Ce1'
_shelx_space_group_comment
;
The symmetry employed for this shelxl refinement is uniquely defined
by the following loop, which should always be used as a source of
symmetry information in preference to the above space-group names.
They are only intended as comments.
;
_shelx_estimated_absorpt_t_max 0.474
_shelx_estimated_absorpt_t_min 0.273
_diffrn_oxdiff_digest_creation
;
CAP 1.171.44.113a, AC 1.5-ac7-016
;
_diffrn_oxdiff_digest_od_ed
;

;
_olex2_refinement_description
;
1. Fixed Uiso
 At 1.2 times of:
  All C(H) groups
2. Uiso/Uaniso restraints and constraints
C1 \\sim C2 \\sim C3 \\sim C4 \\sim C5 \\sim C6 \\sim C7 \\sim C8 \\sim C9
\\sim C10 \\sim C11 \\sim C12 \\sim C13 \\sim C14 \\sim C15 \\sim C16 \\sim C17
\\sim C18 \\sim C19 \\sim C20 \\sim C21 \\sim C22 \\sim C23 \\sim C24 \\sim C25
\\sim C26 \\sim C27 \\sim C28 \\sim C29 \\sim C30 \\sim C31 \\sim C32 \\sim C33
\\sim C34 \\sim C35 \\sim C36 \\sim C37 \\sim C38 \\sim C39 \\sim C40 \\sim C41
\\sim C42 \\sim C43 \\sim C44 \\sim C45 \\sim C46 \\sim C47 \\sim C48 \\sim C49
\\sim C50 \\sim C51 \\sim C52 \\sim C53 \\sim C54 \\sim C55 \\sim C56 \\sim C57
\\sim C58 \\sim C59 \\sim C60 \\sim C61 \\sim C62 \\sim C63 \\sim C64 \\sim C65
\\sim C66 \\sim C67 \\sim C68 \\sim C69 \\sim C70 \\sim C71 \\sim C72 \\sim C73
\\sim C74 \\sim C75 \\sim C76 \\sim C77 \\sim C78 \\sim C79 \\sim C80 \\sim C81
\\sim C82 \\sim C83 \\sim C84 \\sim C85 \\sim C86 \\sim C87 \\sim C88 \\sim C89
\\sim C90 \\sim C91 \\sim C92 \\sim C93 \\sim C94 \\sim C95 \\sim C96 \\sim C97
\\sim C98 \\sim C99 \\sim C100 \\sim C101 \\sim C102 \\sim C103 \\sim C104
\\sim C105 \\sim C106 \\sim C107 \\sim C108 \\sim C109 \\sim C110 \\sim C111
\\sim C112 \\sim C113 \\sim C114 \\sim C115 \\sim C116 \\sim C117 \\sim C118
\\sim C119 \\sim C120 \\sim C121 \\sim C122 \\sim C123 \\sim C124 \\sim C125
\\sim C126 \\sim C127 \\sim C128 \\sim C129 \\sim C130 \\sim C131 \\sim C132
\\sim C133 \\sim C134 \\sim C135 \\sim C136 \\sim C137 \\sim C138 \\sim C139
\\sim C140 \\sim C141 \\sim C142 \\sim C143 \\sim C144 \\sim C145 \\sim C146
\\sim C147 \\sim C148 \\sim C149 \\sim C150 \\sim C151 \\sim C152 \\sim C153
\\sim C154 \\sim C155 \\sim C156 \\sim C157 \\sim C158 \\sim C159 \\sim C160
\\sim C161 \\sim C162 \\sim C163 \\sim C164 \\sim C165 \\sim C166 \\sim C167
\\sim C168 \\sim C169 \\sim C170 \\sim C171 \\sim C172 \\sim C173 \\sim C174
\\sim C175 \\sim C176 \\sim C177 \\sim C178 \\sim C179 \\sim C180: within 2A
with sigma of 0.02 and sigma for terminal atoms of 0.04 within 2A
3. Rigid body (RIGU) restrains
 All non-hydrogen atoms
 with sigma for 1-2 distances of 0.001 and sigma for 1-3 distances of 0.001
4.a Aromatic/amide H refined with riding coordinates:
 C2(H2), C3(H3), C4(H4), C5(H5), C6(H6), C8(H8), C9(H9), C10(H10), C11(H11),
 C12(H12), C14(H14), C15(H15), C16(H16), C17(H17), C18(H18), C20(H20), C21(H21),
  C22(H22), C23(H23), C24(H24), C26(H26), C27(H27), C28(H28), C29(H29),
 C30(H30), C32(H32), C33(H33), C34(H34), C35(H35), C36(H36), C38(H38), C39(H39),
  C40(H40), C41(H41), C42(H42), C44(H44), C45(H45), C46(H46), C47(H47),
 C48(H48), C50(H50), C51(H51), C52(H52), C53(H53), C54(H54), C56(H56), C57(H57),
  C58(H58), C59(H59), C60(H60), C62(H62), C63(H63), C64(H64), C65(H65),
 C66(H66), C68(H68), C69(H69), C70(H70), C71(H71), C72(H72), C74(H74), C75(H75),
  C76(H76), C77(H77), C78(H78), C80(H80), C81(H81), C82(H82), C83(H83),
 C84(H84), C86(H86), C87(H87), C88(H88), C89(H89), C90(H90), C92(H92), C93(H93),
  C94(H94), C95(H95), C96(H96), C98(H98), C99(H99), C100(H100), C101(H101),
 C102(H102), C104(H104), C105(H105), C106(H106), C107(H107), C108(H108),
 C110(H110), C111(H111), C112(H112), C113(H113), C114(H114), C116(H116),
 C117(H117), C118(H118), C119(H119), C120(H120), C121(H121), C122(H122),
 C124(H124), C125(H125), C126(H126), C128(H128), C129(H129), C130(H130),
 C131(H131), C132(H132), C134(H134), C135(H135), C136(H136), C137(H137),
 C138(H138), C140(H140), C141(H141), C142(H142), C143(H143), C144(H144),
 C146(H146), C147(H147), C148(H148), C149(H149), C150(H150), C152(H152),
 C153(H153), C154(H154), C155(H155), C156(H156), C158(H158), C159(H159),
 C160(H160), C161(H161), C162(H162), C164(H164), C165(H165), C166(H166),
 C167(H167), C168(H168), C170(H170), C171(H171), C172(H172), C173(H173),
 C174(H174), C176(H176), C177(H177), C178(H178), C179(H179), C180(H180)
;
_smtbx_masks_special_details
;
A solvent mask was calculated and 107 electrons were 
found in a volume of 710\%A^3^ in 4 voids per unit cell. 
This is consistent with the presence of 
0.5[C7H8] per formula unit 
which account for 100 electrons 
per unit cell.
;
_smtbx_masks_void_probe_radius 1.2
_smtbx_masks_void_truncation_radius 1.2
_olex2_date_sample_data_collection 2025-06-13
_olex2_submission_special_instructions 'No special instructions were received'
_oxdiff_exptl_absorpt_empirical_details
;
Empirical correction (ABSPACK) includes:
- Absorption correction using spherical harmonics
- Frame scaling
;
_oxdiff_exptl_absorpt_empirical_full_max 1.508
_oxdiff_exptl_absorpt_empirical_full_min 0.746

loop_
_space_group_symop_operation_xyz
'x, y, z'
'-x, -y, -z'

loop_
_atom_site_label
_atom_site_type_symbol
_atom_site_fract_x
_atom_site_fract_y
_atom_site_fract_z
_atom_site_U_iso_or_equiv
_atom_site_adp_type
_atom_site_occupancy
_atom_site_site_symmetry_order
_atom_site_calc_flag
_atom_site_refinement_flags_posn
_atom_site_refinement_flags_adp
_atom_site_refinement_flags_occupancy
_atom_site_disorder_assembly
_atom_site_disorder_group
Ce1 Ce 0.59539(5) 1.08565(3) 0.27396(3) 0.0502(2) Uani 1 1 d . . . . .
K1 K 0.6743(2) 0.94150(14) 0.17626(13) 0.0607(7) Uani 1 1 d . . . . .
K2 K 0.4357(3) 1.12487(16) 0.37438(15) 0.0800(10) Uani 1 1 d . . . . .
Si1 Si 0.7036(3) 1.14892(19) 0.41734(15) 0.0596(9) Uani 1 1 d . . . . .
Si2 Si 0.5052(3) 1.02445(17) 0.12897(15) 0.0548(8) Uani 1 1 d . . . . .
Si3 Si 0.4418(3) 1.22936(18) 0.29869(18) 0.0645(10) Uani 1 1 d . . . . .
Si4 Si 0.4439(3) 0.95895(18) 0.28307(16) 0.0608(9) Uani 1 1 d . . . . .
Si5 Si 0.8638(3) 1.05645(16) 0.23711(15) 0.0528(8) Uani 1 1 d . . . . .
O1 O 0.6458(7) 1.1143(5) 0.3630(4) 0.0659(17) Uani 1 1 d . . . . .
O2 O 0.5013(8) 1.1686(4) 0.2912(4) 0.0709(19) Uani 1 1 d . . . . .
O3 O 0.4740(7) 1.0288(4) 0.2921(4) 0.0638(17) Uani 1 1 d . . . . .
O4 O 0.5443(6) 1.0352(4) 0.1869(4) 0.0580(15) Uani 1 1 d . . . . .
O5 O 0.7519(6) 1.0561(4) 0.2500(4) 0.0564(15) Uani 1 1 d . . . . .
C1 C 0.7739(11) 1.0946(7) 0.4437(6) 0.065(3) Uani 1 1 d . U . . .
C2 C 0.8422(11) 1.1163(8) 0.4877(6) 0.065(3) Uani 1 1 d . U . . .
H2 H 0.855143 1.159166 0.503926 0.079 Uiso 1 1 calc R U . . .
C3 C 0.8904(12) 1.0766(8) 0.5076(6) 0.074(3) Uani 1 1 d . U . . .
H3 H 0.938908 1.092434 0.536092 0.089 Uiso 1 1 calc R U . . .
C4 C 0.8703(12) 1.0146(8) 0.4874(7) 0.078(3) Uani 1 1 d . U . . .
H4 H 0.902669 0.987696 0.502241 0.093 Uiso 1 1 calc R U . . .
C5 C 0.8006(12) 0.9920(8) 0.4443(7) 0.076(3) Uani 1 1 d . U . . .
H5 H 0.786202 0.949139 0.428692 0.091 Uiso 1 1 calc R U . . .
C6 C 0.7536(12) 1.0329(7) 0.4250(6) 0.072(3) Uani 1 1 d . U . . .
H6 H 0.704010 1.017116 0.397011 0.086 Uiso 1 1 calc R U . . .
C7 C 0.5231(11) 0.9424(7) 0.0909(6) 0.0663(19) Uani 1 1 d . U . . .
C8 C 0.4702(13) 0.8949(7) 0.0993(6) 0.076(2) Uani 1 1 d . U . . .
H8 H 0.417278 0.905139 0.120020 0.092 Uiso 1 1 calc R U . . .
C9 C 0.4920(16) 0.8341(8) 0.0786(8) 0.096(4) Uani 1 1 d . U . . .
H9 H 0.455165 0.803150 0.085200 0.115 Uiso 1 1 calc R U . . .
C10 C 0.5674(16) 0.8194(9) 0.0484(7) 0.101(4) Uani 1 1 d . U . . .
H10 H 0.582739 0.777528 0.034915 0.121 Uiso 1 1 calc R U . . .
C11 C 0.6229(16) 0.8618(8) 0.0364(7) 0.098(4) Uani 1 1 d . U . . .
H11 H 0.674590 0.850062 0.014925 0.118 Uiso 1 1 calc R U . . .
C12 C 0.5982(12) 0.9247(8) 0.0581(6) 0.076(2) Uani 1 1 d . U . . .
H12 H 0.633430 0.955275 0.050109 0.091 Uiso 1 1 calc R U . . .
C13 C 0.7920(10) 1.2116(7) 0.4186(6) 0.062(3) Uani 1 1 d . U . . .
C14 C 0.8175(10) 1.2624(7) 0.4612(6) 0.066(3) Uani 1 1 d . U . . .
H14 H 0.788874 1.267283 0.492138 0.079 Uiso 1 1 calc R U . . .
C15 C 0.8849(11) 1.3068(8) 0.4594(6) 0.071(3) Uani 1 1 d . U . . .
H15 H 0.899102 1.342577 0.488817 0.086 Uiso 1 1 calc R U . . .
C16 C 0.9314(12) 1.3000(8) 0.4161(6) 0.074(3) Uani 1 1 d . U . . .
H16 H 0.981060 1.329074 0.416322 0.088 Uiso 1 1 calc R U . . .
C17 C 0.9047(12) 1.2510(8) 0.3730(7) 0.079(4) Uani 1 1 d . U . . .
H17 H 0.931827 1.247580 0.341901 0.095 Uiso 1 1 calc R U . . .
C18 C 0.8379(11) 1.2056(8) 0.3741(6) 0.068(3) Uani 1 1 d . U . . .
H18 H 0.823299 1.170299 0.344329 0.082 Uiso 1 1 calc R U . . .
C19 C 0.6136(11) 1.1832(8) 0.4637(6) 0.072(2) Uani 1 1 d . U . . .
C20 C 0.5912(15) 1.1576(10) 0.5006(8) 0.102(4) Uani 1 1 d . U . . .
H20 H 0.623344 1.122139 0.502088 0.123 Uiso 1 1 calc R U . . .
C21 C 0.5203(17) 1.1839(11) 0.5365(9) 0.119(5) Uani 1 1 d . U . . .
H21 H 0.503858 1.165411 0.560649 0.143 Uiso 1 1 calc R U . . .
C22 C 0.4779(16) 1.2360(10) 0.5347(9) 0.114(5) Uani 1 1 d . U . . .
H22 H 0.431109 1.253484 0.558094 0.137 Uiso 1 1 calc R U . . .
C23 C 0.4992(14) 1.2638(9) 0.5013(8) 0.097(4) Uani 1 1 d . U . . .
H23 H 0.468632 1.300300 0.501288 0.116 Uiso 1 1 calc R U . . .
C24 C 0.5655(11) 1.2382(8) 0.4678(7) 0.077(3) Uani 1 1 d . U . . .
H24 H 0.581025 1.258971 0.445044 0.092 Uiso 1 1 calc R U . . .
C25 C 0.3331(12) 1.2292(7) 0.3381(7) 0.075(2) Uani 1 1 d . U . . .
C26 C 0.3357(12) 1.2648(8) 0.3891(7) 0.080(3) Uani 1 1 d . U . . .
H26 H 0.390795 1.291797 0.405695 0.096 Uiso 1 1 calc R U . . .
C27 C 0.2570(14) 1.2609(10) 0.4159(9) 0.108(5) Uani 1 1 d . U . . .
H27 H 0.259956 1.285510 0.451223 0.130 Uiso 1 1 calc R U . . .
C28 C 0.1770(15) 1.2242(10) 0.3945(9) 0.105(5) Uani 1 1 d . U . . .
H28 H 0.124639 1.222431 0.414313 0.125 Uiso 1 1 calc R U . . .
C29 C 0.1724(15) 1.1894(9) 0.3439(8) 0.105(5) Uani 1 1 d . U . . .
H29 H 0.116170 1.163076 0.328095 0.126 Uiso 1 1 calc R U . . .
C30 C 0.2493(13) 1.1918(9) 0.3147(8) 0.093(5) Uani 1 1 d . U . . .
H30 H 0.244511 1.168046 0.279148 0.112 Uiso 1 1 calc R U . . .
C31 C 0.3364(11) 0.9262(7) 0.2332(6) 0.063(3) Uani 1 1 d . U . . .
C32 C 0.3003(11) 0.8650(7) 0.2197(7) 0.074(3) Uani 1 1 d . U . . .
H32 H 0.331938 0.838699 0.235476 0.089 Uiso 1 1 calc R U . . .
C33 C 0.2194(11) 0.8428(8) 0.1839(7) 0.082(4) Uani 1 1 d . U . . .
H33 H 0.197005 0.801193 0.174526 0.098 Uiso 1 1 calc R U . . .
C34 C 0.1707(13) 0.8816(8) 0.1616(8) 0.086(4) Uani 1 1 d . U . . .
H34 H 0.113039 0.866910 0.138452 0.104 Uiso 1 1 calc R U . . .
C35 C 0.2059(12) 0.9405(8) 0.1730(7) 0.081(4) Uani 1 1 d . U . . .
H35 H 0.174977 0.966547 0.156789 0.098 Uiso 1 1 calc R U . . .
C36 C 0.2896(12) 0.9621(8) 0.2097(6) 0.074(3) Uani 1 1 d . U . . .
H36 H 0.313527 1.003261 0.217947 0.089 Uiso 1 1 calc R U . . .
C37 C 0.8838(10) 0.9914(6) 0.1768(6) 0.0593(17) Uani 1 1 d . U . . .
C38 C 0.8720(12) 0.9962(7) 0.1292(6) 0.070(3) Uani 1 1 d . U . . .
H38 H 0.861044 1.035320 0.126353 0.084 Uiso 1 1 calc R U . . .
C39 C 0.8754(14) 0.9460(8) 0.0846(7) 0.082(4) Uani 1 1 d . U . . .
H39 H 0.868917 0.950958 0.051864 0.099 Uiso 1 1 calc R U . . .
C40 C 0.8882(12) 0.8886(7) 0.0885(7) 0.076(3) Uani 1 1 d . U . . .
H40 H 0.888509 0.853806 0.058138 0.091 Uiso 1 1 calc R U . . .
C41 C 0.9005(11) 0.8816(7) 0.1353(6) 0.070(3) Uani 1 1 d . U . . .
H41 H 0.909439 0.842002 0.137568 0.084 Uiso 1 1 calc R U . . .
C42 C 0.9000(10) 0.9328(6) 0.1804(6) 0.0627(19) Uani 1 1 d . U . . .
H42 H 0.910522 0.928061 0.213138 0.075 Uiso 1 1 calc R U . . .
C43 C 0.5760(11) 1.0743(7) 0.1027(6) 0.065(3) Uani 1 1 d . U . . .
C44 C 0.6656(12) 1.1036(7) 0.1305(6) 0.073(3) Uani 1 1 d . U . . .
H44 H 0.686987 1.097877 0.162054 0.088 Uiso 1 1 calc R U . . .
C45 C 0.7226(14) 1.1403(8) 0.1129(7) 0.086(4) Uani 1 1 d . U . . .
H45 H 0.784384 1.157826 0.130644 0.103 Uiso 1 1 calc R U . . .
C46 C 0.6851(13) 1.1507(8) 0.0671(7) 0.083(4) Uani 1 1 d . U . . .
H46 H 0.722925 1.175044 0.053611 0.100 Uiso 1 1 calc R U . . .
C47 C 0.6017(13) 1.1278(8) 0.0442(7) 0.086(4) Uani 1 1 d . U . . .
H47 H 0.576508 1.137241 0.014778 0.103 Uiso 1 1 calc R U . . .
C48 C 0.5472(13) 1.0895(8) 0.0612(6) 0.081(4) Uani 1 1 d . U . . .
H48 H 0.485749 1.072950 0.042386 0.097 Uiso 1 1 calc R U . . .
C49 C 0.3710(11) 1.0384(7) 0.1177(6) 0.065(3) Uani 1 1 d . U . . .
C50 C 0.3246(11) 1.0769(7) 0.1567(7) 0.068(3) Uani 1 1 d . U . . .
H50 H 0.361544 1.095422 0.189187 0.082 Uiso 1 1 calc R U . . .
C51 C 0.2284(12) 1.0903(8) 0.1517(8) 0.084(4) Uani 1 1 d . U . . .
H51 H 0.199142 1.117257 0.180007 0.101 Uiso 1 1 calc R U . . .
C52 C 0.1728(13) 1.0632(9) 0.1034(8) 0.094(4) Uani 1 1 d . U . . .
H52 H 0.105881 1.072203 0.098411 0.112 Uiso 1 1 calc R U . . .
C53 C 0.2165(13) 1.0245(9) 0.0648(8) 0.092(4) Uani 1 1 d . U . . .
H53 H 0.179639 1.006189 0.032182 0.111 Uiso 1 1 calc R U . . .
C54 C 0.3179(12) 1.0100(8) 0.0713(7) 0.082(4) Uani 1 1 d . U . . .
H54 H 0.347162 0.981239 0.043931 0.098 Uiso 1 1 calc R U . . .
C55 C 0.5212(11) 1.2992(6) 0.3379(6) 0.063(3) Uani 1 1 d . U . . .
C56 C 0.6151(11) 1.2969(7) 0.3559(6) 0.069(3) Uani 1 1 d . U . . .
H56 H 0.644379 1.258291 0.344816 0.083 Uiso 1 1 calc R U . . .
C57 C 0.6734(13) 1.3470(8) 0.3900(7) 0.083(4) Uani 1 1 d . U . . .
H57 H 0.737876 1.342012 0.403467 0.099 Uiso 1 1 calc R U . . .
C58 C 0.6334(12) 1.4032(8) 0.4027(7) 0.082(4) Uani 1 1 d . U . . .
H58 H 0.671620 1.438326 0.424511 0.098 Uiso 1 1 calc R U . . .
C59 C 0.5378(12) 1.4096(7) 0.3844(6) 0.073(3) Uani 1 1 d . U . . .
H59 H 0.511354 1.449083 0.393656 0.088 Uiso 1 1 calc R U . . .
C60 C 0.4802(11) 1.3585(6) 0.3524(6) 0.064(3) Uani 1 1 d . U . . .
H60 H 0.414474 1.362954 0.340351 0.077 Uiso 1 1 calc R U . . .
C61 C 0.3909(12) 1.2362(6) 0.2353(7) 0.072(3) Uani 1 1 d . U . . .
C62 C 0.2976(13) 1.2596(7) 0.2285(7) 0.080(3) Uani 1 1 d . U . . .
H62 H 0.258561 1.273560 0.256382 0.096 Uiso 1 1 calc R U . . .
C63 C 0.2646(15) 1.2620(8) 0.1814(8) 0.090(3) Uani 1 1 d . U . . .
H63 H 0.201802 1.277598 0.176938 0.108 Uiso 1 1 calc R U . . .
C64 C 0.3187(15) 1.2428(8) 0.1404(8) 0.094(4) Uani 1 1 d . U . . .
H64 H 0.293515 1.244817 0.107974 0.113 Uiso 1 1 calc R U . . .
C65 C 0.4113(15) 1.2200(8) 0.1465(8) 0.093(3) Uani 1 1 d . U . . .
H65 H 0.451761 1.207806 0.119094 0.112 Uiso 1 1 calc R U . . .
C66 C 0.4410(14) 1.2162(7) 0.1935(7) 0.082(3) Uani 1 1 d . U . . .
H66 H 0.501807 1.198010 0.197129 0.099 Uiso 1 1 calc R U . . .
C67 C 0.5527(11) 0.9099(7) 0.2638(6) 0.061(2) Uani 1 1 d . U . . .
C68 C 0.6448(11) 0.9338(8) 0.2888(6) 0.0706(19) Uani 1 1 d . U . . .
H68 H 0.649796 0.972807 0.315284 0.085 Uiso 1 1 calc R U . . .
C69 C 0.7317(12) 0.9013(8) 0.2758(7) 0.074(2) Uani 1 1 d . U . . .
H69 H 0.793177 0.917554 0.294687 0.089 Uiso 1 1 calc R U . . .
C70 C 0.7262(12) 0.8462(8) 0.2358(7) 0.076(2) Uani 1 1 d . U . . .
H70 H 0.783850 0.824382 0.226553 0.091 Uiso 1 1 calc R U . . .
C71 C 0.6341(11) 0.8226(7) 0.2089(7) 0.074(2) Uani 1 1 d . U . . .
H71 H 0.628599 0.784267 0.181585 0.088 Uiso 1 1 calc R U . . .
C72 C 0.5515(11) 0.8558(7) 0.2225(6) 0.069(2) Uani 1 1 d . U . . .
H72 H 0.490640 0.840515 0.202445 0.082 Uiso 1 1 calc R U . . .
C73 C 0.4090(13) 0.9558(8) 0.3462(7) 0.076(3) Uani 1 1 d . U . . .
C74 C 0.3199(13) 0.9326(9) 0.3528(7) 0.083(4) Uani 1 1 d . U . . .
H74 H 0.275182 0.913920 0.323046 0.099 Uiso 1 1 calc R U . . .
C75 C 0.2916(16) 0.9347(10) 0.3993(7) 0.101(5) Uani 1 1 d . U . . .
H75 H 0.230553 0.916446 0.401704 0.121 Uiso 1 1 calc R U . . .
C76 C 0.3530(18) 0.9633(12) 0.4412(8) 0.122(5) Uani 1 1 d . U . . .
H76 H 0.338315 0.960994 0.473269 0.147 Uiso 1 1 calc R U . . .
C77 C 0.4353(19) 0.9956(13) 0.4399(9) 0.132(6) Uani 1 1 d . U . . .
H77 H 0.471249 1.023082 0.470050 0.159 Uiso 1 1 calc R U . . .
C78 C 0.4634(16) 0.9849(9) 0.3897(7) 0.094(3) Uani 1 1 d . U . . .
H78 H 0.526846 1.000027 0.387188 0.113 Uiso 1 1 calc R U . . .
C79 C 0.9006(11) 1.1275(7) 0.2243(7) 0.071(3) Uani 1 1 d . U . . .
C80 C 0.8414(13) 1.1807(7) 0.2407(7) 0.079(4) Uani 1 1 d . U . . .
H80 H 0.783717 1.179609 0.256935 0.095 Uiso 1 1 calc R U . . .
C81 C 0.8720(13) 1.2349(8) 0.2317(8) 0.090(4) Uani 1 1 d . U . . .
H81 H 0.833755 1.270182 0.241370 0.108 Uiso 1 1 calc R U . . .
C82 C 0.9599(13) 1.2361(8) 0.2081(8) 0.097(4) Uani 1 1 d . U . . .
H82 H 0.980562 1.271231 0.200744 0.116 Uiso 1 1 calc R U . . .
C83 C 1.0093(14) 1.1882(8) 0.1974(9) 0.101(4) Uani 1 1 d . U . . .
H83 H 1.069224 1.189228 0.182882 0.121 Uiso 1 1 calc R U . . .
C84 C 0.9824(13) 1.1340(8) 0.2052(8) 0.092(4) Uani 1 1 d . U . . .
H84 H 1.024783 1.100723 0.196302 0.110 Uiso 1 1 calc R U . . .
C85 C 0.9546(10) 1.0465(6) 0.2876(6) 0.058(2) Uani 1 1 d . U . . .
C86 C 1.0515(10) 1.0355(6) 0.2785(6) 0.064(3) Uani 1 1 d . U . . .
H86 H 1.071521 1.031756 0.245726 0.077 Uiso 1 1 calc R U . . .
C87 C 1.1204(11) 1.0297(7) 0.3171(6) 0.071(3) Uani 1 1 d . U . . .
H87 H 1.186443 1.021240 0.310263 0.086 Uiso 1 1 calc R U . . .
C88 C 1.0922(11) 1.0363(7) 0.3652(6) 0.068(3) Uani 1 1 d . U . . .
H88 H 1.139391 1.033110 0.391455 0.082 Uiso 1 1 calc R U . . .
C89 C 0.9947(11) 1.0477(6) 0.3757(6) 0.065(3) Uani 1 1 d . U . . .
H89 H 0.974941 1.052361 0.408651 0.078 Uiso 1 1 calc R U . . .
C90 C 0.9283(11) 1.0520(7) 0.3368(6) 0.064(3) Uani 1 1 d . U . . .
H90 H 0.861801 1.059051 0.343451 0.077 Uiso 1 1 calc R U . . .
Ce2 Ce 0.78984(6) 0.58195(4) 0.25164(3) 0.0532(2) Uani 1 1 d . . . . .
K3 K 0.6016(2) 0.44921(14) 0.20388(12) 0.0614(7) Uani 1 1 d . . . . .
K4 K 1.0493(2) 0.60820(16) 0.28357(13) 0.0704(8) Uani 1 1 d . . . . .
Si6 Si 0.6494(3) 0.51799(19) 0.11577(15) 0.0601(10) Uani 1 1 d . . . . .
Si7 Si 0.9169(3) 0.65776(18) 0.39107(15) 0.0553(9) Uani 1 1 d . . . . .
Si8 Si 0.5480(3) 0.58217(17) 0.31075(15) 0.0559(9) Uani 1 1 d . . . . .
Si9 Si 0.9341(3) 0.69270(17) 0.20592(16) 0.0591(9) Uani 1 1 d . . . . .
Si10 Si 0.9391(3) 0.44379(18) 0.23044(16) 0.0583(9) Uani 1 1 d . . . . .
O6 O 0.7027(7) 0.5242(4) 0.1718(3) 0.0612(16) Uani 1 1 d . . . . .
O7 O 0.6513(6) 0.5652(4) 0.2864(3) 0.0576(15) Uani 1 1 d . . . . .
O8 O 0.8651(7) 0.6465(4) 0.2205(4) 0.0655(17) Uani 1 1 d . . . . .
O9 O 0.9137(7) 0.5146(4) 0.2468(4) 0.0657(16) Uani 1 1 d . . . . .
O10 O 0.8749(7) 0.6353(4) 0.3319(3) 0.0627(17) Uani 1 1 d . . . . .
C91 C 0.5572(12) 0.4498(7) 0.0907(6) 0.071(2) Uani 1 1 d . U . . .
C92 C 0.4582(11) 0.4552(8) 0.0756(6) 0.077(3) Uani 1 1 d . U . . .
H92 H 0.435576 0.494448 0.077645 0.092 Uiso 1 1 calc R U . . .
C93 C 0.3919(13) 0.4047(9) 0.0577(7) 0.088(4) Uani 1 1 d . U . . .
H93 H 0.325217 0.409106 0.047139 0.105 Uiso 1 1 calc R U . . .
C94 C 0.4255(14) 0.3477(9) 0.0556(7) 0.091(4) Uani 1 1 d . U . . .
H94 H 0.380153 0.313375 0.044409 0.109 Uiso 1 1 calc R U . . .
C95 C 0.5196(13) 0.3395(8) 0.0689(7) 0.090(4) Uani 1 1 d . U . . .
H95 H 0.540646 0.299982 0.066981 0.108 Uiso 1 1 calc R U . . .
C96 C 0.5882(13) 0.3916(7) 0.0862(6) 0.076(2) Uani 1 1 d . U . . .
H96 H 0.655564 0.386172 0.094707 0.091 Uiso 1 1 calc R U . . .
C97 C 1.0557(10) 0.6712(7) 0.3977(6) 0.063(2) Uani 1 1 d . U . . .
C98 C 1.0980(11) 0.7241(7) 0.3947(6) 0.069(2) Uani 1 1 d . U . . .
H98 H 1.056888 0.755663 0.391594 0.083 Uiso 1 1 calc R U . . .
C99 C 1.1993(12) 0.7324(8) 0.3962(7) 0.084(4) Uani 1 1 d . U . . .
H99 H 1.226174 0.768026 0.391903 0.100 Uiso 1 1 calc R U . . .
C100 C 1.2612(12) 0.6884(9) 0.4039(7) 0.086(4) Uani 1 1 d . U . . .
H100 H 1.330517 0.695303 0.407530 0.103 Uiso 1 1 calc R U . . .
C101 C 1.2202(11) 0.6342(9) 0.4062(7) 0.080(3) Uani 1 1 d . U . . .
H101 H 1.260909 0.602357 0.408974 0.097 Uiso 1 1 calc R U . . .
C102 C 1.1178(11) 0.6277(8) 0.4044(6) 0.069(2) Uani 1 1 d . U . . .
H102 H 1.090119 0.591805 0.407949 0.083 Uiso 1 1 calc R U . . .
C103 C 0.5780(11) 0.5856(8) 0.1185(6) 0.070(2) Uani 1 1 d . U . . .
C104 C 0.5432(12) 0.6008(8) 0.0749(7) 0.076(3) Uani 1 1 d . U . . .
H104 H 0.558093 0.576278 0.041631 0.091 Uiso 1 1 calc R U . . .
C105 C 0.4875(13) 0.6516(8) 0.0811(7) 0.083(3) Uani 1 1 d . U . . .
H105 H 0.467661 0.661846 0.051396 0.100 Uiso 1 1 calc R U . . .
C106 C 0.4599(13) 0.6870(8) 0.1260(7) 0.083(3) Uani 1 1 d . U . . .
H106 H 0.416597 0.719152 0.127572 0.100 Uiso 1 1 calc R U . . .
C107 C 0.4946(13) 0.6763(8) 0.1693(7) 0.081(3) Uani 1 1 d . U . . .
H107 H 0.480279 0.703468 0.201861 0.097 Uiso 1 1 calc R U . . .
C108 C 0.5517(12) 0.6256(8) 0.1669(6) 0.075(3) Uani 1 1 d . U . . .
H108 H 0.572922 0.617815 0.197545 0.090 Uiso 1 1 calc R U . . .
C109 C 0.7337(11) 0.5083(7) 0.0649(5) 0.064(3) Uani 1 1 d . U . . .
C110 C 0.7171(12) 0.4642(8) 0.0149(6) 0.079(4) Uani 1 1 d . U . . .
H110 H 0.662692 0.435710 0.007357 0.095 Uiso 1 1 calc R U . . .
C111 C 0.7749(13) 0.4610(8) -0.0225(6) 0.081(4) Uani 1 1 d . U . . .
H111 H 0.758300 0.432365 -0.056161 0.098 Uiso 1 1 calc R U . . .
C112 C 0.8569(12) 0.4983(8) -0.0124(6) 0.076(4) Uani 1 1 d . U . . .
H112 H 0.900611 0.493694 -0.038011 0.091 Uiso 1 1 calc R U . . .
C113 C 0.8763(12) 0.5430(7) 0.0352(6) 0.071(3) Uani 1 1 d . U . . .
H113 H 0.930918 0.571123 0.041692 0.085 Uiso 1 1 calc R U . . .
C114 C 0.8156(10) 0.5472(6) 0.0745(5) 0.059(3) Uani 1 1 d . U . . .
H114 H 0.831152 0.576904 0.107709 0.071 Uiso 1 1 calc R U . . .
C115 C 0.4527(10) 0.5226(7) 0.2704(6) 0.0624(18) Uani 1 1 d . U . . .
C116 C 0.4475(11) 0.4663(7) 0.2782(6) 0.066(2) Uani 1 1 d . U . . .
H116 H 0.480733 0.463569 0.308948 0.079 Uiso 1 1 calc R U . . .
C117 C 0.3968(11) 0.4138(8) 0.2440(6) 0.073(2) Uani 1 1 d . U . . .
H117 H 0.395304 0.376222 0.250630 0.087 Uiso 1 1 calc R U . . .
C118 C 0.3481(12) 0.4197(8) 0.1991(7) 0.078(3) Uani 1 1 d . U . . .
H118 H 0.314319 0.384623 0.174316 0.094 Uiso 1 1 calc R U . . .
C119 C 0.3474(12) 0.4740(8) 0.1899(7) 0.082(3) Uani 1 1 d . U . . .
H119 H 0.310578 0.477045 0.160207 0.098 Uiso 1 1 calc R U . . .
C120 C 0.4022(11) 0.5256(8) 0.2251(6) 0.069(2) Uani 1 1 d . U . . .
H120 H 0.404815 0.562730 0.217925 0.082 Uiso 1 1 calc R U . . .
C121 C 0.6859(11) 0.3705(7) 0.2670(7) 0.074(2) Uani 1 1 d . U . . .
H121 H 0.651936 0.377101 0.296572 0.089 Uiso 1 1 calc R U . . .
C122 C 0.7718(11) 0.4060(7) 0.2690(6) 0.0694(19) Uani 1 1 d . U . . .
H122 H 0.794190 0.437882 0.300193 0.083 Uiso 1 1 calc R U . . .
C123 C 0.8262(11) 0.3953(7) 0.2252(6) 0.065(3) Uani 1 1 d . U . . .
C124 C 0.7862(11) 0.3499(7) 0.1809(6) 0.072(3) Uani 1 1 d . U . . .
H124 H 0.818084 0.342308 0.150485 0.087 Uiso 1 1 calc R U . . .
C125 C 0.7026(12) 0.3151(8) 0.1784(7) 0.077(2) Uani 1 1 d . U . . .
H125 H 0.679625 0.283437 0.147222 0.092 Uiso 1 1 calc R U . . .
C126 C 0.6528(12) 0.3259(7) 0.2206(7) 0.077(2) Uani 1 1 d . U . . .
H126 H 0.594185 0.302329 0.218144 0.092 Uiso 1 1 calc R U . . .
C127 C 1.0579(12) 0.6597(7) 0.1947(6) 0.069(2) Uani 1 1 d . U . . .
C128 C 1.0643(12) 0.5973(8) 0.1666(6) 0.073(2) Uani 1 1 d . U . . .
H128 H 1.005440 0.572341 0.154981 0.087 Uiso 1 1 calc R U . . .
C129 C 1.1541(13) 0.5703(9) 0.1551(7) 0.092(4) Uani 1 1 d . U . . .
H129 H 1.155939 0.527152 0.139070 0.110 Uiso 1 1 calc R U . . .
C130 C 1.2396(14) 0.6062(9) 0.1669(8) 0.094(4) Uani 1 1 d . U . . .
H130 H 1.300301 0.589124 0.156715 0.113 Uiso 1 1 calc R U . . .
C131 C 1.2340(13) 0.6687(9) 0.1943(7) 0.092(4) Uani 1 1 d . U . . .
H131 H 1.291282 0.694920 0.201565 0.110 Uiso 1 1 calc R U . . .
C132 C 1.1461(11) 0.6929(8) 0.2110(7) 0.074(3) Uani 1 1 d . U . . .
H132 H 1.146728 0.733710 0.234469 0.089 Uiso 1 1 calc R U . . .
C133 C 0.9919(12) 0.4189(7) 0.1668(6) 0.067(2) Uani 1 1 d . U . . .
C134 C 1.0733(12) 0.3864(7) 0.1565(7) 0.072(3) Uani 1 1 d . U . . .
H134 H 1.106410 0.372668 0.181913 0.086 Uiso 1 1 calc R U . . .
C135 C 1.1086(13) 0.3732(8) 0.1094(7) 0.078(3) Uani 1 1 d . U . . .
H135 H 1.167156 0.351354 0.104172 0.094 Uiso 1 1 calc R U . . .
C136 C 1.0660(13) 0.3891(8) 0.0699(7) 0.081(3) Uani 1 1 d . U . . .
H136 H 1.092859 0.378790 0.037881 0.097 Uiso 1 1 calc R U . . .
C137 C 0.9798(13) 0.4218(7) 0.0791(7) 0.078(3) Uani 1 1 d . U . . .
H137 H 0.945054 0.433172 0.052695 0.093 Uiso 1 1 calc R U . . .
C138 C 0.9457(12) 0.4375(6) 0.1279(6) 0.069(3) Uani 1 1 d . U . . .
H138 H 0.889591 0.461552 0.134599 0.083 Uiso 1 1 calc R U . . .
C139 C 0.8706(10) 0.7337(7) 0.4294(6) 0.060(2) Uani 1 1 d . U . . .
C140 C 0.7858(12) 0.7557(8) 0.4127(7) 0.078(4) Uani 1 1 d . U . . .
H140 H 0.747609 0.730467 0.382374 0.094 Uiso 1 1 calc R U . . .
C141 C 0.7535(13) 0.8150(9) 0.4395(8) 0.093(4) Uani 1 1 d . U . . .
H141 H 0.696738 0.830239 0.426329 0.111 Uiso 1 1 calc R U . . .
C142 C 0.8053(13) 0.8492(9) 0.4842(7) 0.088(4) Uani 1 1 d . U . . .
H142 H 0.782801 0.888204 0.502971 0.105 Uiso 1 1 calc R U . . .
C143 C 0.8874(12) 0.8299(8) 0.5026(7) 0.078(4) Uani 1 1 d . U . . .
H143 H 0.922498 0.854418 0.534247 0.094 Uiso 1 1 calc R U . . .
C144 C 0.9202(12) 0.7733(7) 0.4748(6) 0.072(3) Uani 1 1 d . U . . .
H144 H 0.980137 0.760737 0.487408 0.086 Uiso 1 1 calc R U . . .
C145 C 0.8991(10) 0.5985(7) 0.4229(6) 0.060(2) Uani 1 1 d . U . . .
C146 C 0.8974(11) 0.5347(7) 0.3927(6) 0.071(3) Uani 1 1 d . U . . .
H146 H 0.900052 0.522154 0.356538 0.085 Uiso 1 1 calc R U . . .
C147 C 0.8920(12) 0.4918(8) 0.4167(7) 0.081(3) Uani 1 1 d . U . . .
H147 H 0.893634 0.449549 0.396826 0.098 Uiso 1 1 calc R U . . .
C148 C 0.8845(12) 0.5079(9) 0.4668(7) 0.084(4) Uani 1 1 d . U . . .
H148 H 0.877329 0.477122 0.481834 0.101 Uiso 1 1 calc R U . . .
C149 C 0.8868(12) 0.5689(8) 0.4974(7) 0.077(3) Uani 1 1 d . U . . .
H149 H 0.883988 0.580299 0.533477 0.093 Uiso 1 1 calc R U . . .
C150 C 0.8935(11) 0.6134(8) 0.4742(6) 0.072(3) Uani 1 1 d . U . . .
H150 H 0.894162 0.655426 0.494992 0.087 Uiso 1 1 calc R U . . .
C151 C 0.5135(13) 0.6618(8) 0.3124(7) 0.078(3) Uani 1 1 d . U . . .
C152 C 0.4212(14) 0.6793(9) 0.3102(7) 0.085(4) Uani 1 1 d . U . . .
H152 H 0.368870 0.650164 0.305798 0.102 Uiso 1 1 calc R U . . .
C153 C 0.3991(16) 0.7393(9) 0.3142(8) 0.099(4) Uani 1 1 d . U . . .
H153 H 0.332842 0.750693 0.311791 0.119 Uiso 1 1 calc R U . . .
C154 C 0.4719(17) 0.7797(10) 0.3213(9) 0.116(5) Uani 1 1 d . U . . .
H154 H 0.458847 0.822024 0.332253 0.139 Uiso 1 1 calc R U . . .
C155 C 0.5701(17) 0.7618(9) 0.3131(9) 0.109(5) Uani 1 1 d . U . . .
H155 H 0.618414 0.789402 0.309593 0.131 Uiso 1 1 calc R U . . .
C156 C 0.5927(15) 0.7026(8) 0.3104(8) 0.098(4) Uani 1 1 d . U . . .
H156 H 0.657929 0.689394 0.307355 0.117 Uiso 1 1 calc R U . . .
C157 C 0.5474(10) 0.5798(7) 0.3784(6) 0.061(2) Uani 1 1 d . U . . .
C158 C 0.6328(11) 0.5811(8) 0.4092(6) 0.071(3) Uani 1 1 d . U . . .
H158 H 0.693997 0.583798 0.396239 0.085 Uiso 1 1 calc R U . . .
C159 C 0.6326(12) 0.5787(8) 0.4587(7) 0.078(3) Uani 1 1 d . U . . .
H159 H 0.691998 0.580139 0.479755 0.093 Uiso 1 1 calc R U . . .
C160 C 0.5408(12) 0.5739(8) 0.4759(7) 0.077(3) Uani 1 1 d . U . . .
H160 H 0.538095 0.572712 0.509606 0.093 Uiso 1 1 calc R U . . .
C161 C 0.4561(12) 0.5711(8) 0.4459(6) 0.073(3) Uani 1 1 d . U . . .
H161 H 0.394339 0.565819 0.457334 0.088 Uiso 1 1 calc R U . . .
C162 C 0.4623(11) 0.5761(7) 0.3978(6) 0.063(3) Uani 1 1 d . U . . .
H162 H 0.402902 0.576866 0.377417 0.075 Uiso 1 1 calc R U . . .
C163 C 0.9516(12) 0.7685(6) 0.2594(6) 0.066(3) Uani 1 1 d . U . . .
C164 C 0.9216(13) 0.7778(7) 0.3077(6) 0.073(3) Uani 1 1 d . U . . .
H164 H 0.890055 0.744264 0.313287 0.087 Uiso 1 1 calc R U . . .
C165 C 0.9342(14) 0.8311(7) 0.3472(7) 0.086(4) Uani 1 1 d . U . . .
H165 H 0.911603 0.835058 0.379442 0.103 Uiso 1 1 calc R U . . .
C166 C 0.9810(13) 0.8802(7) 0.3398(7) 0.079(4) Uani 1 1 d . U . . .
H166 H 0.990770 0.917974 0.367603 0.095 Uiso 1 1 calc R U . . .
C167 C 1.0130(13) 0.8763(7) 0.2947(6) 0.075(3) Uani 1 1 d . U . . .
H167 H 1.045888 0.910498 0.290780 0.090 Uiso 1 1 calc R U . . .
C168 C 0.9966(12) 0.8192(6) 0.2521(6) 0.073(3) Uani 1 1 d . U . . .
H168 H 1.016143 0.815940 0.219327 0.088 Uiso 1 1 calc R U . . .
C169 C 0.8898(10) 0.7049(6) 0.1439(6) 0.058(2) Uani 1 1 d . U . . .
C170 C 0.7893(10) 0.7053(6) 0.1286(6) 0.061(3) Uani 1 1 d . U . . .
H170 H 0.742139 0.700931 0.150382 0.073 Uiso 1 1 calc R U . . .
C171 C 0.7586(12) 0.7120(7) 0.0821(6) 0.073(3) Uani 1 1 d . U . . .
H171 H 0.690256 0.710713 0.071793 0.088 Uiso 1 1 calc R U . . .
C172 C 0.8235(12) 0.7203(7) 0.0506(6) 0.073(3) Uani 1 1 d . U . . .
H172 H 0.800518 0.724625 0.018735 0.088 Uiso 1 1 calc R U . . .
C173 C 0.9234(12) 0.7225(7) 0.0652(6) 0.069(3) Uani 1 1 d . U . . .
H173 H 0.969537 0.730173 0.044367 0.083 Uiso 1 1 calc R U . . .
C174 C 0.9548(11) 0.7132(6) 0.1109(5) 0.056(2) Uani 1 1 d . U . . .
H174 H 1.023347 0.712414 0.119965 0.067 Uiso 1 1 calc R U . . .
C175 C 1.0340(12) 0.4290(7) 0.2782(7) 0.074(3) Uani 1 1 d . U . . .
C176 C 1.0228(14) 0.3861(9) 0.3016(7) 0.089(4) Uani 1 1 d . U . . .
H176 H 0.962959 0.362189 0.294517 0.107 Uiso 1 1 calc R U . . .
C177 C 1.0988(14) 0.3771(11) 0.3360(8) 0.102(4) Uani 1 1 d . U . . .
H177 H 1.089142 0.346063 0.350572 0.122 Uiso 1 1 calc R U . . .
C178 C 1.1800(14) 0.4087(11) 0.3484(9) 0.107(4) Uani 1 1 d . U . . .
H178 H 1.228307 0.402856 0.373051 0.128 Uiso 1 1 calc R U . . .
C179 C 1.1964(14) 0.4523(10) 0.3250(8) 0.103(4) Uani 1 1 d . U . . .
H179 H 1.256787 0.475760 0.333872 0.124 Uiso 1 1 calc R U . . .
C180 C 1.1276(13) 0.4621(9) 0.2894(8) 0.097(4) Uani 1 1 d . U . . .
H180 H 1.141741 0.490279 0.272588 0.117 Uiso 1 1 calc R U . . .

loop_
_atom_site_aniso_label
_atom_site_aniso_U_11
_atom_site_aniso_U_22
_atom_site_aniso_U_33
_atom_site_aniso_U_23
_atom_site_aniso_U_13
_atom_site_aniso_U_12
Ce1 0.0531(4) 0.0444(4) 0.0483(5) 0.0103(3) 0.0025(3) 0.0063(3)
K1 0.0631(16) 0.0519(16) 0.065(2) 0.0185(14) -0.0010(14) 0.0032(13)
K2 0.091(2) 0.0615(19) 0.085(3) 0.0190(17) 0.0220(19) 0.0049(17)
Si1 0.066(2) 0.063(2) 0.046(2) 0.0133(16) 0.0049(15) 0.0085(17)
Si2 0.063(2) 0.0472(19) 0.0507(19) 0.0139(16) -0.0033(15) 0.0015(16)
Si3 0.078(2) 0.0428(18) 0.071(3) 0.0182(18) 0.0046(19) 0.0087(17)
Si4 0.073(2) 0.0495(17) 0.061(2) 0.0206(17) 0.0096(18) -0.0009(17)
Si5 0.0546(16) 0.0437(18) 0.056(2) 0.0126(16) 0.0045(15) 0.0029(14)
O1 0.069(4) 0.071(5) 0.050(3) 0.013(3) -0.001(2) 0.006(3)
O2 0.088(5) 0.047(3) 0.075(4) 0.018(3) 0.003(4) 0.017(3)
O3 0.076(4) 0.050(2) 0.065(4) 0.018(3) 0.010(3) -0.002(2)
O4 0.062(3) 0.054(3) 0.050(2) 0.010(2) -0.003(2) -0.001(3)
O5 0.055(2) 0.055(4) 0.055(4) 0.014(3) 0.000(2) 0.003(3)
C1 0.069(5) 0.069(5) 0.051(5) 0.015(4) 0.001(4) 0.003(4)
C2 0.073(6) 0.073(6) 0.052(5) 0.026(4) -0.002(4) -0.005(5)
C3 0.078(7) 0.078(6) 0.072(7) 0.037(5) -0.007(5) -0.007(5)
C4 0.081(7) 0.077(6) 0.080(7) 0.037(5) 0.002(5) -0.007(5)
C5 0.078(7) 0.072(5) 0.077(7) 0.025(5) 0.006(5) 0.000(5)
C6 0.081(7) 0.068(5) 0.059(6) 0.014(4) 0.005(5) 0.002(4)
C7 0.076(5) 0.054(4) 0.058(4) 0.009(3) -0.007(3) -0.003(3)
C8 0.098(5) 0.055(4) 0.065(5) 0.010(4) -0.011(4) -0.014(4)
C9 0.132(9) 0.057(4) 0.087(9) 0.013(5) -0.004(7) -0.002(6)
C10 0.133(10) 0.069(6) 0.081(9) 0.005(6) -0.006(7) 0.007(6)
C11 0.128(9) 0.073(6) 0.078(9) 0.006(5) 0.009(7) 0.018(5)
C12 0.089(5) 0.070(5) 0.055(4) 0.007(4) -0.002(3) 0.007(4)
C13 0.061(5) 0.070(4) 0.051(5) 0.016(4) 0.004(4) 0.007(4)
C14 0.064(6) 0.071(5) 0.056(5) 0.014(4) 0.003(4) 0.003(5)
C15 0.068(7) 0.077(6) 0.063(6) 0.018(5) 0.002(5) -0.002(5)
C16 0.072(7) 0.080(7) 0.069(6) 0.025(5) 0.008(5) 0.004(5)
C17 0.080(7) 0.088(7) 0.067(6) 0.021(5) 0.016(5) -0.002(6)
C18 0.067(6) 0.079(6) 0.057(5) 0.018(5) 0.011(5) 0.006(5)
C19 0.069(5) 0.073(5) 0.065(4) 0.010(4) 0.015(4) 0.003(4)
C20 0.120(10) 0.102(9) 0.098(8) 0.039(7) 0.052(7) 0.029(7)
C21 0.138(11) 0.114(10) 0.121(10) 0.044(8) 0.073(8) 0.035(8)
C22 0.119(11) 0.105(9) 0.125(10) 0.035(8) 0.060(8) 0.025(7)
C23 0.101(8) 0.077(8) 0.104(8) 0.012(6) 0.042(7) 0.011(6)
C24 0.073(6) 0.072(5) 0.072(5) 0.007(4) 0.012(4) 0.004(4)
C25 0.082(4) 0.053(5) 0.082(5) 0.013(4) 0.008(4) 0.000(3)
C26 0.079(5) 0.069(6) 0.082(5) 0.012(4) 0.011(4) 0.004(4)
C27 0.100(7) 0.105(10) 0.105(7) 0.012(7) 0.031(6) -0.010(7)
C28 0.097(7) 0.100(10) 0.113(8) 0.027(7) 0.026(7) -0.008(7)
C29 0.102(7) 0.087(10) 0.116(8) 0.022(7) 0.022(6) -0.018(7)
C30 0.094(6) 0.077(8) 0.094(7) 0.011(6) 0.009(5) -0.018(6)
C31 0.067(4) 0.058(5) 0.072(5) 0.029(4) 0.013(4) -0.001(4)
C32 0.068(6) 0.059(5) 0.100(8) 0.034(5) 0.007(5) -0.004(4)
C33 0.067(6) 0.070(6) 0.105(9) 0.027(6) 0.006(5) -0.002(5)
C34 0.079(7) 0.077(6) 0.096(9) 0.022(6) 0.001(6) 0.007(5)
C35 0.086(6) 0.075(6) 0.080(8) 0.024(6) 0.003(5) 0.012(5)
C36 0.090(6) 0.061(6) 0.073(7) 0.027(5) 0.005(5) 0.005(5)
C37 0.068(4) 0.051(3) 0.058(4) 0.018(3) 0.007(3) 0.010(3)
C38 0.094(8) 0.058(5) 0.058(4) 0.019(3) 0.006(4) 0.005(5)
C39 0.117(10) 0.063(5) 0.061(4) 0.015(4) 0.008(6) 0.005(6)
C40 0.092(8) 0.060(5) 0.069(5) 0.013(4) 0.010(5) 0.001(6)
C41 0.084(7) 0.051(4) 0.071(5) 0.014(4) 0.012(4) 0.003(5)
C42 0.072(4) 0.049(4) 0.066(5) 0.018(3) 0.009(4) 0.010(3)
C43 0.080(5) 0.055(5) 0.055(5) 0.015(5) 0.005(4) -0.001(5)
C44 0.088(6) 0.064(7) 0.067(7) 0.025(6) -0.005(5) -0.009(6)
C45 0.103(7) 0.080(8) 0.075(7) 0.031(7) -0.008(6) -0.025(6)
C46 0.100(7) 0.078(9) 0.075(7) 0.034(6) -0.001(6) -0.020(6)
C47 0.106(7) 0.084(8) 0.071(7) 0.035(6) -0.006(5) -0.025(7)
C48 0.097(7) 0.079(8) 0.067(6) 0.032(6) -0.010(5) -0.022(6)
C49 0.067(4) 0.052(6) 0.081(6) 0.031(5) -0.010(3) -0.003(4)
C50 0.067(5) 0.055(6) 0.087(7) 0.033(5) -0.005(4) 0.000(4)
C51 0.071(5) 0.080(8) 0.100(8) 0.034(6) -0.007(4) 0.010(5)
C52 0.077(6) 0.096(10) 0.105(8) 0.037(7) -0.014(5) 0.002(6)
C53 0.079(5) 0.093(9) 0.098(8) 0.030(7) -0.023(5) -0.001(6)
C54 0.079(5) 0.077(8) 0.085(7) 0.028(6) -0.017(4) -0.002(5)
C55 0.070(4) 0.048(3) 0.077(7) 0.025(4) 0.013(4) 0.015(4)
C56 0.070(5) 0.056(5) 0.088(8) 0.033(5) 0.008(5) 0.010(4)
C57 0.086(6) 0.066(5) 0.100(9) 0.038(6) -0.006(5) 0.000(4)
C58 0.087(6) 0.060(5) 0.097(9) 0.030(5) -0.010(6) -0.006(5)
C59 0.086(6) 0.052(4) 0.078(8) 0.020(5) -0.002(5) 0.000(4)
C60 0.070(5) 0.044(4) 0.076(8) 0.018(4) 0.006(5) 0.010(3)
C61 0.095(6) 0.036(6) 0.090(5) 0.031(5) -0.002(4) -0.005(4)
C62 0.096(7) 0.051(7) 0.098(7) 0.037(6) -0.009(5) -0.004(5)
C63 0.108(8) 0.067(8) 0.100(7) 0.042(7) -0.017(5) -0.013(6)
C64 0.127(8) 0.060(8) 0.101(7) 0.040(7) -0.009(6) -0.015(6)
C65 0.129(8) 0.063(8) 0.097(6) 0.042(7) 0.003(6) -0.008(6)
C66 0.116(8) 0.045(7) 0.093(6) 0.033(6) 0.007(5) -0.001(6)
C67 0.073(4) 0.053(4) 0.062(5) 0.024(4) 0.005(3) 0.000(3)
C68 0.073(4) 0.073(5) 0.066(4) 0.025(3) 0.003(3) -0.002(3)
C69 0.073(4) 0.077(5) 0.082(5) 0.039(4) 0.007(3) 0.002(4)
C70 0.076(4) 0.073(5) 0.088(6) 0.040(4) 0.014(4) 0.009(3)
C71 0.079(5) 0.055(4) 0.090(6) 0.027(3) 0.015(4) 0.008(3)
C72 0.074(4) 0.055(4) 0.075(5) 0.019(3) 0.008(4) 0.004(3)
C73 0.097(6) 0.067(7) 0.071(5) 0.032(5) 0.019(4) 0.010(5)
C74 0.101(7) 0.093(9) 0.066(6) 0.038(6) 0.023(5) 0.006(6)
C75 0.126(9) 0.125(12) 0.069(7) 0.048(7) 0.032(5) 0.015(8)
C76 0.144(10) 0.165(13) 0.069(6) 0.051(8) 0.024(6) 0.005(9)
C77 0.154(10) 0.168(13) 0.075(5) 0.041(7) 0.015(6) -0.012(9)
C78 0.125(8) 0.088(6) 0.075(5) 0.036(5) 0.009(5) -0.009(6)
C79 0.069(6) 0.048(4) 0.096(9) 0.025(5) 0.009(6) 0.003(4)
C80 0.091(7) 0.050(5) 0.097(10) 0.026(6) 0.012(6) 0.014(5)
C81 0.092(7) 0.061(5) 0.129(11) 0.046(7) 0.009(7) 0.015(5)
C82 0.091(7) 0.062(6) 0.146(12) 0.049(7) 0.011(7) 0.007(5)
C83 0.087(8) 0.066(6) 0.167(13) 0.060(7) 0.027(7) 0.008(5)
C84 0.081(6) 0.064(6) 0.148(11) 0.053(7) 0.030(7) 0.011(5)
C85 0.057(3) 0.045(6) 0.063(4) 0.009(4) 0.000(3) -0.001(4)
C86 0.059(4) 0.056(7) 0.067(5) 0.009(5) 0.002(4) 0.002(5)
C87 0.062(4) 0.071(8) 0.074(6) 0.018(6) -0.001(4) 0.002(5)
C88 0.072(5) 0.054(7) 0.071(5) 0.013(6) 0.000(4) 0.012(5)
C89 0.076(5) 0.048(6) 0.063(5) 0.008(5) 0.003(4) 0.014(5)
C90 0.067(5) 0.054(7) 0.066(5) 0.016(5) 0.005(4) 0.006(5)
Ce2 0.0560(4) 0.0553(5) 0.0450(4) 0.0139(4) 0.0033(3) -0.0095(4)
K3 0.0686(17) 0.0541(16) 0.0594(18) 0.0164(13) 0.0084(14) -0.0007(14)
K4 0.0769(19) 0.074(2) 0.0578(19) 0.0192(15) 0.0092(15) -0.0101(16)
Si6 0.070(2) 0.059(2) 0.0454(19) 0.0129(16) -0.0020(16) -0.0133(18)
Si7 0.0563(19) 0.056(2) 0.0458(18) 0.0105(15) -0.0042(14) -0.0012(16)
Si8 0.0635(19) 0.0496(19) 0.054(2) 0.0166(16) 0.0085(16) 0.0029(16)
Si9 0.073(2) 0.0437(18) 0.059(2) 0.0162(16) 0.0031(17) -0.0044(16)
Si10 0.066(2) 0.0506(17) 0.058(2) 0.0190(16) 0.0066(18) 0.0000(16)
O6 0.074(4) 0.058(4) 0.041(2) 0.007(3) -0.001(2) -0.015(3)
O7 0.061(3) 0.064(4) 0.050(3) 0.022(3) 0.005(2) 0.000(2)
O8 0.090(4) 0.051(3) 0.052(4) 0.013(3) 0.005(3) -0.015(3)
O9 0.069(4) 0.050(2) 0.071(4) 0.012(2) 0.007(3) 0.001(3)
O10 0.076(4) 0.055(4) 0.045(2) 0.007(2) -0.009(2) -0.013(3)
C91 0.078(4) 0.068(4) 0.056(4) 0.011(3) -0.002(3) -0.018(4)
C92 0.077(5) 0.081(6) 0.067(8) 0.023(6) -0.004(4) -0.023(4)
C93 0.085(6) 0.087(6) 0.084(9) 0.023(6) -0.004(6) -0.031(5)
C94 0.098(6) 0.085(6) 0.085(10) 0.024(7) 0.004(6) -0.030(6)
C95 0.103(6) 0.070(5) 0.083(9) 0.010(6) 0.000(6) -0.024(5)
C96 0.093(5) 0.064(4) 0.057(4) 0.006(3) -0.002(4) -0.018(4)
C97 0.060(4) 0.067(5) 0.056(4) 0.015(4) 0.002(3) -0.001(3)
C98 0.067(4) 0.070(5) 0.064(5) 0.016(5) 0.002(4) -0.007(4)
C99 0.068(4) 0.080(7) 0.095(10) 0.020(7) 0.005(5) -0.009(4)
C100 0.069(5) 0.100(8) 0.087(10) 0.030(7) 0.011(6) 0.002(5)
C101 0.065(4) 0.099(7) 0.080(9) 0.035(7) 0.004(5) 0.007(4)
C102 0.066(4) 0.077(6) 0.061(5) 0.020(5) 0.005(4) 0.007(4)
C103 0.075(6) 0.070(4) 0.062(6) 0.021(4) 0.004(5) -0.011(4)
C104 0.085(8) 0.077(7) 0.066(6) 0.025(5) 0.004(5) -0.008(5)
C105 0.092(8) 0.083(7) 0.074(6) 0.027(5) 0.002(6) -0.001(5)
C106 0.097(8) 0.076(8) 0.079(6) 0.028(5) 0.010(6) -0.004(6)
C107 0.091(8) 0.079(7) 0.075(6) 0.026(6) 0.015(6) 0.000(5)
C108 0.082(8) 0.075(7) 0.064(5) 0.020(5) 0.006(5) -0.006(5)
C109 0.075(5) 0.066(6) 0.042(4) 0.009(4) -0.002(4) -0.014(4)
C110 0.092(7) 0.085(7) 0.045(4) 0.002(4) 0.009(4) -0.031(6)
C111 0.104(7) 0.080(8) 0.055(5) 0.013(5) 0.022(5) -0.011(6)
C112 0.094(7) 0.076(7) 0.058(5) 0.020(5) 0.025(5) -0.002(6)
C113 0.083(6) 0.066(7) 0.063(6) 0.020(4) 0.017(5) 0.001(5)
C114 0.068(5) 0.054(6) 0.047(5) 0.009(4) 0.002(4) -0.005(4)
C115 0.063(4) 0.066(4) 0.063(4) 0.029(4) 0.005(3) -0.004(3)
C116 0.069(4) 0.064(4) 0.067(5) 0.028(4) 0.004(4) -0.006(3)
C117 0.072(4) 0.067(4) 0.078(6) 0.026(4) 0.001(4) -0.009(3)
C118 0.080(5) 0.071(5) 0.078(6) 0.022(5) -0.005(5) -0.005(4)
C119 0.084(6) 0.074(5) 0.082(6) 0.027(5) -0.013(5) -0.006(4)
C120 0.072(4) 0.071(4) 0.065(5) 0.028(4) -0.001(3) -0.004(3)
C121 0.077(4) 0.069(5) 0.083(5) 0.034(4) 0.012(4) 0.002(3)
C122 0.075(4) 0.064(5) 0.071(5) 0.024(4) 0.010(3) 0.002(3)
C123 0.075(4) 0.052(5) 0.067(5) 0.019(4) 0.008(3) -0.001(4)
C124 0.075(5) 0.058(6) 0.075(5) 0.013(5) 0.008(4) -0.005(5)
C125 0.077(5) 0.062(4) 0.086(5) 0.020(3) 0.005(4) -0.008(3)
C126 0.077(5) 0.064(4) 0.092(6) 0.031(4) 0.009(4) -0.003(3)
C127 0.079(4) 0.065(5) 0.062(5) 0.023(4) 0.003(4) 0.004(4)
C128 0.091(5) 0.067(5) 0.059(5) 0.022(4) -0.001(4) 0.011(4)
C129 0.098(6) 0.091(6) 0.074(9) 0.013(6) -0.002(5) 0.023(4)
C130 0.091(5) 0.100(7) 0.087(10) 0.027(7) -0.002(6) 0.026(5)
C131 0.081(4) 0.098(7) 0.091(10) 0.026(7) 0.003(6) 0.015(5)
C132 0.076(5) 0.072(6) 0.079(8) 0.034(6) 0.000(4) 0.005(4)
C133 0.086(6) 0.046(6) 0.071(4) 0.022(4) 0.019(4) 0.005(4)
C134 0.089(6) 0.051(6) 0.074(6) 0.017(5) 0.017(5) 0.009(5)
C135 0.088(7) 0.070(8) 0.075(6) 0.018(6) 0.018(5) 0.010(6)
C136 0.100(8) 0.066(8) 0.074(6) 0.017(6) 0.017(5) 0.012(6)
C137 0.098(7) 0.067(8) 0.067(5) 0.019(6) 0.015(5) 0.011(6)
C138 0.095(7) 0.043(6) 0.069(5) 0.017(5) 0.015(5) 0.006(5)
C139 0.066(5) 0.059(4) 0.053(5) 0.014(3) 0.014(4) 0.004(4)
C140 0.074(5) 0.076(6) 0.079(7) 0.019(5) 0.007(5) 0.014(5)
C141 0.085(7) 0.084(7) 0.098(8) 0.016(6) 0.007(6) 0.026(5)
C142 0.083(7) 0.077(7) 0.095(8) 0.015(5) 0.018(6) 0.011(5)
C143 0.077(6) 0.066(5) 0.077(7) 0.004(4) 0.016(5) 0.003(5)
C144 0.079(6) 0.065(6) 0.061(5) 0.006(4) 0.010(5) 0.004(5)
C145 0.055(6) 0.063(4) 0.059(4) 0.020(4) -0.007(4) -0.003(4)
C146 0.078(8) 0.062(4) 0.068(5) 0.019(4) -0.006(6) -0.007(5)
C147 0.096(9) 0.068(5) 0.079(6) 0.028(5) -0.007(6) -0.007(6)
C148 0.092(9) 0.082(5) 0.080(6) 0.035(5) -0.007(6) -0.004(6)
C149 0.078(8) 0.085(6) 0.071(6) 0.032(4) -0.002(6) -0.009(6)
C150 0.078(8) 0.074(6) 0.060(4) 0.021(4) -0.002(5) -0.011(6)
C151 0.098(6) 0.059(4) 0.077(9) 0.023(5) 0.010(6) 0.012(3)
C152 0.105(6) 0.080(6) 0.077(9) 0.034(7) 0.018(6) 0.025(5)
C153 0.119(7) 0.082(7) 0.103(11) 0.040(7) 0.018(8) 0.030(5)
C154 0.136(8) 0.081(7) 0.128(13) 0.034(9) 0.008(9) 0.017(5)
C155 0.126(7) 0.066(6) 0.133(13) 0.035(8) 0.000(9) 0.000(6)
C156 0.110(6) 0.064(6) 0.115(12) 0.029(7) -0.004(8) -0.005(5)
C157 0.063(4) 0.061(7) 0.060(4) 0.018(4) 0.013(3) 0.015(5)
C158 0.067(4) 0.078(8) 0.072(6) 0.032(6) 0.005(4) 0.006(6)
C159 0.085(5) 0.082(9) 0.070(6) 0.031(6) 0.004(4) 0.008(6)
C160 0.092(5) 0.077(9) 0.066(6) 0.026(6) 0.013(4) 0.014(6)
C161 0.085(5) 0.074(8) 0.066(6) 0.028(6) 0.020(4) 0.018(6)
C162 0.067(4) 0.061(7) 0.069(6) 0.029(5) 0.020(4) 0.025(5)
C163 0.096(8) 0.041(3) 0.060(4) 0.017(4) -0.002(5) -0.001(4)
C164 0.110(9) 0.044(5) 0.059(5) 0.014(4) 0.001(5) -0.002(5)
C165 0.139(10) 0.046(5) 0.065(5) 0.010(4) 0.001(6) -0.002(6)
C166 0.115(9) 0.045(5) 0.071(6) 0.017(5) -0.015(6) 0.001(5)
C167 0.103(9) 0.042(4) 0.075(6) 0.020(4) -0.016(6) -0.002(5)
C168 0.102(9) 0.045(4) 0.070(6) 0.021(4) -0.005(6) -0.007(5)
C169 0.068(4) 0.045(6) 0.060(4) 0.015(4) 0.007(3) 0.000(4)
C170 0.069(4) 0.044(6) 0.067(6) 0.017(5) 0.004(4) 0.003(5)
C171 0.086(5) 0.064(8) 0.067(6) 0.020(5) -0.001(4) 0.004(6)
C172 0.094(5) 0.061(8) 0.062(6) 0.018(6) 0.004(4) 0.010(6)
C173 0.092(5) 0.056(7) 0.060(5) 0.019(5) 0.009(4) 0.012(6)
C174 0.073(5) 0.036(6) 0.059(5) 0.014(4) 0.012(4) 0.009(5)
C175 0.080(5) 0.065(7) 0.069(5) 0.015(5) -0.001(5) 0.004(4)
C176 0.091(7) 0.095(8) 0.087(8) 0.041(7) -0.006(6) 0.002(6)
C177 0.091(7) 0.133(10) 0.089(9) 0.054(8) -0.004(7) 0.008(6)
C178 0.086(7) 0.120(10) 0.111(10) 0.039(8) -0.003(7) 0.015(7)
C179 0.092(7) 0.098(9) 0.103(10) 0.020(7) -0.018(6) -0.006(7)
C180 0.089(6) 0.085(9) 0.107(10) 0.025(7) -0.014(6) -0.010(6)

loop_
_atom_type_symbol
_atom_type_description
_atom_type_scat_dispersion_real
_atom_type_scat_dispersion_imag
_atom_type_scat_source
C C 0.0181 0.0091 'International Tables Vol C Tables 4.2.6.8 and 6.1.1.4'
H H 0.0000 0.0000 'International Tables Vol C Tables 4.2.6.8 and 6.1.1.4'
Ce Ce -1.8482 9.6596 'International Tables Vol C Tables 4.2.6.8 and 6.1.1.4'
K K 0.3868 1.0657 'International Tables Vol C Tables 4.2.6.8 and 6.1.1.4'
O O 0.0492 0.0322 'International Tables Vol C Tables 4.2.6.8 and 6.1.1.4'
Si Si 0.2541 0.3302 'International Tables Vol C Tables 4.2.6.8 and 6.1.1.4'

loop_
_geom_angle_atom_site_label_1
_geom_angle_atom_site_label_2
_geom_angle_atom_site_label_3
_geom_angle
_geom_angle_site_symmetry_1
_geom_angle_site_symmetry_3
_geom_angle_publ_flag
K2 Ce1 K1 137.18(8) . . ?
O1 Ce1 K1 122.8(3) . . ?
O1 Ce1 K2 54.4(2) . . ?
O2 Ce1 K1 148.2(3) . . ?
O2 Ce1 K2 57.0(3) . . ?
O2 Ce1 O1 88.8(4) . . ?
O2 Ce1 O3 91.4(4) . . ?
O2 Ce1 O4 101.0(4) . . ?
O2 Ce1 O5 140.3(3) . . ?
O3 Ce1 K1 89.4(2) . . ?
O3 Ce1 K2 48.8(2) . . ?
O3 Ce1 O1 83.8(3) . . ?
O3 Ce1 O4 87.5(3) . . ?
O3 Ce1 O5 128.3(3) . . ?
O4 Ce1 K1 47.3(2) . . ?
O4 Ce1 K2 124.7(2) . . ?
O4 Ce1 O1 167.1(3) . . ?
O4 Ce1 O5 84.2(3) . . ?
O5 Ce1 K1 49.5(2) . . ?
O5 Ce1 K2 147.0(2) . . ?
O5 Ce1 O1 93.7(3) . . ?
O4 K1 O5 67.4(3) . . ?
O4 K1 C7 57.6(4) . . ?
O4 K1 C8 67.9(4) . . ?
O4 K1 C12 77.2(4) . . ?
O4 K1 C37 109.3(3) . . ?
O4 K1 C42 135.3(3) . . ?
O4 K1 C68 93.1(4) . . ?
O4 K1 C69 117.5(4) . . ?
O4 K1 C70 135.4(4) . . ?
O4 K1 C71 123.9(3) . . ?
O4 K1 C72 99.2(4) . . ?
O5 K1 C7 119.1(4) . . ?
O5 K1 C8 135.3(4) . . ?
O5 K1 C12 123.1(4) . . ?
O5 K1 C37 57.9(3) . . ?
O5 K1 C42 74.8(3) . . ?
O5 K1 C68 73.9(3) . . ?
O5 K1 C69 79.2(4) . . ?
O5 K1 C70 102.4(4) . . ?
O5 K1 C71 121.9(4) . . ?
O5 K1 C72 115.2(3) . . ?
C7 K1 C8 25.3(4) . . ?
C7 K1 C12 25.7(4) . . ?
C7 K1 C37 118.1(4) . . ?
C7 K1 C42 131.3(4) . . ?
C7 K1 C68 129.7(4) . . ?
C7 K1 C69 148.4(4) . . ?
C7 K1 C70 134.5(4) . . ?
C7 K1 C71 109.8(4) . . ?
C7 K1 C72 98.2(4) . . ?
C12 K1 C8 43.0(4) . . ?
C12 K1 C68 152.9(4) . . ?
C37 K1 C8 140.5(4) . . ?
C37 K1 C12 97.5(4) . . ?
C37 K1 C42 26.5(4) . . ?
C37 K1 C68 109.6(4) . . ?
C37 K1 C69 93.3(4) . . ?
C37 K1 C70 98.7(4) . . ?
C37 K1 C71 121.7(4) . . ?
C37 K1 C72 142.0(4) . . ?
C42 K1 C8 142.7(4) . . ?
C42 K1 C12 106.0(4) . . ?
C42 K1 C68 98.7(4) . . ?
C42 K1 C69 76.2(4) . . ?
C42 K1 C70 74.7(4) . . ?
C42 K1 C71 95.9(4) . . ?
C42 K1 C72 118.4(4) . . ?
C68 K1 C8 109.8(4) . . ?
C69 K1 C8 123.7(4) . . ?
C69 K1 C12 157.6(4) . . ?
C69 K1 C68 25.4(4) . . ?
C69 K1 C71 43.5(4) . . ?
C70 K1 C8 109.9(4) . . ?
C70 K1 C12 133.4(4) . . ?
C70 K1 C68 43.9(4) . . ?
C70 K1 C69 24.6(4) . . ?
C70 K1 C71 25.1(4) . . ?
C70 K1 C72 43.8(4) . . ?
C71 K1 C8 84.9(4) . . ?
C71 K1 C12 114.7(4) . . ?
C71 K1 C68 50.5(4) . . ?
C72 K1 C8 73.4(4) . . ?
C72 K1 C12 113.3(4) . . ?
C72 K1 C68 42.6(4) . . ?
C72 K1 C69 50.3(4) . . ?
C72 K1 C71 24.7(4) . . ?
Ce1 K2 Si1 64.20(9) . . ?
Ce1 K2 Si3 63.87(9) . . ?
Ce1 K2 Si4 59.14(8) . . ?
Si1 K2 Si4 96.87(13) . . ?
Si3 K2 Si1 93.43(12) . . ?
Si3 K2 Si4 108.91(13) . . ?
O1 K2 Ce1 41.03(19) . . ?
O1 K2 Si1 23.8(2) . . ?
O1 K2 Si3 85.4(2) . . ?
O1 K2 Si4 78.4(2) . . ?
O1 K2 O2 66.0(3) . . ?
O1 K2 C19 53.7(3) . . ?
O1 K2 C24 69.6(3) . . ?
O1 K2 C25 115.2(4) . . ?
O1 K2 C26 118.0(4) . . ?
O1 K2 C78 81.7(4) . . ?
O2 K2 Ce1 39.0(2) . . ?
O2 K2 Si1 81.0(2) . . ?
O2 K2 Si3 24.9(2) . . ?
O2 K2 Si4 89.1(2) . . ?
O2 K2 C19 100.0(4) . . ?
O2 K2 C24 92.5(4) . . ?
O2 K2 C25 55.2(4) . . ?
O2 K2 C26 72.2(3) . . ?
O2 K2 C78 129.1(4) . . ?
O3 K2 Ce1 40.02(19) . . ?
O3 K2 Si1 89.5(2) . . ?
O3 K2 Si3 91.0(2) . . ?
O3 K2 Si4 20.0(2) . . ?
O3 K2 O1 67.2(3) . . ?
O3 K2 O2 69.6(3) . . ?
O3 K2 C19 117.6(4) . . ?
O3 K2 C24 136.9(4) . . ?
O3 K2 C25 110.5(4) . . ?
O3 K2 C26 133.8(4) . . ?
O3 K2 C78 61.8(4) . . ?
C19 K2 Ce1 93.3(3) . . ?
C19 K2 Si1 29.8(3) . . ?
C19 K2 Si3 101.6(3) . . ?
C19 K2 Si4 119.9(3) . . ?
C19 K2 C24 24.8(4) . . ?
C19 K2 C26 93.5(4) . . ?
C19 K2 C78 90.0(5) . . ?
C24 K2 Ce1 102.4(3) . . ?
C24 K2 Si1 48.2(3) . . ?
C24 K2 Si3 84.9(4) . . ?
C24 K2 Si4 144.0(3) . . ?
C24 K2 C26 68.7(4) . . ?
C24 K2 C78 112.5(5) . . ?
C25 K2 Ce1 93.6(3) . . ?
C25 K2 Si1 116.7(3) . . ?
C25 K2 Si3 31.3(3) . . ?
C25 K2 Si4 122.1(3) . . ?
C25 K2 C19 110.9(4) . . ?
C25 K2 C24 87.1(4) . . ?
C25 K2 C26 23.4(4) . . ?
C25 K2 C78 158.3(5) . . ?
C26 K2 Ce1 111.0(3) . . ?
C26 K2 Si1 109.2(3) . . ?
C26 K2 Si3 47.5(3) . . ?
C26 K2 Si4 144.5(3) . . ?
C78 K2 Ce1 91.1(4) . . ?
C78 K2 Si1 84.3(4) . . ?
C78 K2 Si3 152.7(4) . . ?
C78 K2 Si4 44.8(3) . . ?
C78 K2 C26 157.4(5) . . ?
O1 Si1 K2 48.5(4) . . ?
O1 Si1 C1 111.8(6) . . ?
O1 Si1 C13 114.6(6) . . ?
O1 Si1 C19 108.6(7) . . ?
C1 Si1 K2 122.3(5) . . ?
C13 Si1 K2 130.0(5) . . ?
C13 Si1 C1 107.7(7) . . ?
C19 Si1 K2 60.2(5) . . ?
C19 Si1 C1 105.8(8) . . ?
C19 Si1 C13 107.8(7) . . ?
O4 Si2 K1 51.7(4) . . ?
O4 Si2 C7 107.5(6) . . ?
O4 Si2 C43 110.9(6) . . ?
O4 Si2 C49 115.1(7) . . ?
C7 Si2 K1 59.9(5) . . ?
C7 Si2 C49 107.1(7) . . ?
C43 Si2 K1 107.1(5) . . ?
C43 Si2 C7 108.7(7) . . ?
C43 Si2 C49 107.4(7) . . ?
C49 Si2 K1 145.6(5) . . ?
O2 Si3 K2 52.6(4) . . ?
O2 Si3 C25 109.9(7) . . ?
O2 Si3 C55 110.5(6) . . ?
O2 Si3 C61 112.2(7) . . ?
C25 Si3 K2 59.9(6) . . ?
C55 Si3 K2 108.1(5) . . ?
C55 Si3 C25 105.4(7) . . ?
C55 Si3 C61 110.6(7) . . ?
C61 Si3 K2 141.3(4) . . ?
C61 Si3 C25 108.0(8) . . ?
O3 Si4 K2 35.2(4) . . ?
O3 Si4 C31 114.4(6) . . ?
O3 Si4 C67 109.6(6) . . ?
O3 Si4 C73 106.9(7) . . ?
C31 Si4 K2 118.2(5) . . ?
C31 Si4 C67 108.7(7) . . ?
C31 Si4 C73 107.8(7) . . ?
C67 Si4 K2 130.0(5) . . ?
C73 Si4 K2 72.7(5) . . ?
C73 Si4 C67 109.3(8) . . ?
O5 Si5 K1 52.2(3) . . ?
O5 Si5 C37 111.4(6) . . ?
O5 Si5 C79 112.5(6) . . ?
O5 Si5 C85 114.0(6) . . ?
C37 Si5 K1 59.8(4) . . ?
C79 Si5 K1 131.6(5) . . ?
C79 Si5 C37 105.0(7) . . ?
C85 Si5 K1 119.6(4) . . ?
C85 Si5 C37 104.7(7) . . ?
C85 Si5 C79 108.5(7) . . ?
Ce1 O1 K2 84.6(3) . . ?
Si1 O1 Ce1 160.0(6) . . ?
Si1 O1 K2 107.7(5) . . ?
Ce1 O2 K2 84.0(3) . . ?
Si3 O2 Ce1 173.3(7) . . ?
Si3 O2 K2 102.6(5) . . ?
Ce1 O3 K2 91.2(3) . . ?
Si4 O3 Ce1 139.6(6) . . ?
Si4 O3 K2 124.8(5) . . ?
Ce1 O4 K1 94.5(3) . . ?
Si2 O4 Ce1 160.4(6) . . ?
Si2 O4 K1 101.8(4) . . ?
Ce1 O5 K1 92.1(3) . . ?
Si5 O5 Ce1 163.6(6) . . ?
Si5 O5 K1 101.6(4) . . ?
C2 C1 Si1 121.5(12) . . ?
C6 C1 Si1 122.1(12) . . ?
C6 C1 C2 115.9(16) . . ?
C1 C2 H2 119.4 . . ?
C3 C2 C1 121.1(15) . . ?
C3 C2 H2 119.4 . . ?
C2 C3 H3 119.2 . . ?
C4 C3 C2 121.7(16) . . ?
C4 C3 H3 119.2 . . ?
C3 C4 H4 120.9 . . ?
C3 C4 C5 118.3(17) . . ?
C5 C4 H4 120.9 . . ?
C4 C5 H5 120.6 . . ?
C6 C5 C4 118.8(16) . . ?
C6 C5 H5 120.6 . . ?
C1 C6 C5 124.0(16) . . ?
C1 C6 H6 118.0 . . ?
C5 C6 H6 118.0 . . ?
Si2 C7 K1 87.5(5) . . ?
C8 C7 K1 88.6(10) . . ?
C8 C7 Si2 120.6(12) . . ?
C8 C7 C12 116.5(15) . . ?
C12 C7 K1 86.5(10) . . ?
C12 C7 Si2 122.3(12) . . ?
K1 C8 H8 107.2 . . ?
C7 C8 K1 66.0(8) . . ?
C7 C8 H8 118.6 . . ?
C9 C8 K1 97.1(13) . . ?
C9 C8 C7 122.7(18) . . ?
C9 C8 H8 118.6 . . ?
C8 C9 H9 120.7 . . ?
C10 C9 C8 118.6(19) . . ?
C10 C9 H9 120.7 . . ?
C9 C10 H10 118.1 . . ?
C9 C10 C11 123.9(19) . . ?
C11 C10 H10 118.1 . . ?
C10 C11 H11 121.8 . . ?
C10 C11 C12 116.3(19) . . ?
C12 C11 H11 121.8 . . ?
K1 C12 H12 105.9 . . ?
C7 C12 K1 67.8(9) . . ?
C7 C12 C11 121.8(17) . . ?
C7 C12 H12 119.1 . . ?
C11 C12 K1 96.5(12) . . ?
C11 C12 H12 119.1 . . ?
C14 C13 Si1 123.8(12) . . ?
C14 C13 C18 117.6(14) . . ?
C18 C13 Si1 118.6(12) . . ?
C13 C14 H14 119.7 . . ?
C13 C14 C15 120.6(14) . . ?
C15 C14 H14 119.7 . . ?
C14 C15 H15 119.2 . . ?
C16 C15 C14 121.5(16) . . ?
C16 C15 H15 119.2 . . ?
C15 C16 H16 120.7 . . ?
C17 C16 C15 118.7(16) . . ?
C17 C16 H16 120.7 . . ?
C16 C17 H17 119.8 . . ?
C16 C17 C18 120.5(15) . . ?
C18 C17 H17 119.8 . . ?
C13 C18 H18 119.6 . . ?
C17 C18 C13 120.9(15) . . ?
C17 C18 H18 119.6 . . ?
Si1 C19 K2 90.0(6) . . ?
C20 C19 K2 101.2(12) . . ?
C20 C19 Si1 121.4(14) . . ?
C20 C19 C24 113.5(15) . . ?
C24 C19 K2 82.3(10) . . ?
C24 C19 Si1 124.9(13) . . ?
C19 C20 H20 119.2 . . ?
C19 C20 C21 122(2) . . ?
C21 C20 H20 119.2 . . ?
C20 C21 H21 121.1 . . ?
C22 C21 C20 118(2) . . ?
C22 C21 H21 121.1 . . ?
C21 C22 H22 118.4 . . ?
C23 C22 C21 123(2) . . ?
C23 C22 H22 118.4 . . ?
C22 C23 H23 120.9 . . ?
C22 C23 C24 118(2) . . ?
C24 C23 H23 120.9 . . ?
K2 C24 H24 93.3 . . ?
C19 C24 K2 72.9(9) . . ?
C19 C24 H24 117.2 . . ?
C23 C24 K2 104.0(11) . . ?
C23 C24 C19 125.6(18) . . ?
C23 C24 H24 117.2 . . ?
Si3 C25 K2 88.8(6) . . ?
C26 C25 K2 88.0(12) . . ?
C26 C25 Si3 121.8(12) . . ?
C26 C25 C30 118.5(17) . . ?
C30 C25 K2 92.8(12) . . ?
C30 C25 Si3 119.6(14) . . ?
K2 C26 H26 100.7 . . ?
C25 C26 K2 68.5(10) . . ?
C25 C26 H26 120.4 . . ?
C25 C26 C27 119.2(16) . . ?
C27 C26 K2 100.3(14) . . ?
C27 C26 H26 120.4 . . ?
C26 C27 H27 118.4 . . ?
C28 C27 C26 123(2) . . ?
C28 C27 H27 118.4 . . ?
C27 C28 H28 120.8 . . ?
C27 C28 C29 118(2) . . ?
C29 C28 H28 120.8 . . ?
C28 C29 H29 119.5 . . ?
C28 C29 C30 120.9(18) . . ?
C30 C29 H29 119.5 . . ?
C25 C30 C29 119.7(19) . . ?
C25 C30 H30 120.2 . . ?
C29 C30 H30 120.2 . . ?
C32 C31 Si4 122.3(12) . . ?
C36 C31 Si4 120.0(12) . . ?
C36 C31 C32 117.7(15) . . ?
C31 C32 H32 119.6 . . ?
C33 C32 C31 120.9(16) . . ?
C33 C32 H32 119.6 . . ?
C32 C33 H33 120.0 . . ?
C32 C33 C34 120.0(16) . . ?
C34 C33 H33 120.0 . . ?
C33 C34 H34 120.0 . . ?
C35 C34 C33 120.1(17) . . ?
C35 C34 H34 120.0 . . ?
C34 C35 H35 120.6 . . ?
C34 C35 C36 118.8(17) . . ?
C36 C35 H35 120.6 . . ?
C31 C36 C35 122.4(15) . . ?
C31 C36 H36 118.8 . . ?
C35 C36 H36 118.8 . . ?
Si5 C37 K1 88.3(5) . . ?
C38 C37 K1 97.0(10) . . ?
C38 C37 Si5 123.0(12) . . ?
C38 C37 C42 118.0(14) . . ?
C42 C37 K1 77.3(8) . . ?
C42 C37 Si5 118.5(11) . . ?
K1 C38 H38 112.2 . . ?
C37 C38 K1 60.4(8) . . ?
C37 C38 H38 118.8 . . ?
C37 C38 C39 122.4(16) . . ?
C39 C38 K1 97.5(10) . . ?
C39 C38 H38 118.8 . . ?
C38 C39 H39 120.5 . . ?
C40 C39 C38 119.1(17) . . ?
C40 C39 H39 120.5 . . ?
C39 C40 H40 119.7 . . ?
C41 C40 C39 120.6(16) . . ?
C41 C40 H40 119.7 . . ?
K1 C41 H41 112.6 . . ?
C40 C41 K1 96.3(11) . . ?
C40 C41 H41 120.0 . . ?
C40 C41 C42 120.1(16) . . ?
C42 C41 K1 60.4(8) . . ?
C42 C41 H41 120.0 . . ?
K1 C42 H42 97.4 . . ?
C37 C42 K1 76.1(9) . . ?
C37 C42 H42 120.1 . . ?
C41 C42 K1 96.4(9) . . ?
C41 C42 C37 119.8(15) . . ?
C41 C42 H42 120.1 . . ?
C44 C43 Si2 118.7(12) . . ?
C48 C43 Si2 126.3(12) . . ?
C48 C43 C44 114.8(14) . . ?
C43 C44 H44 119.1 . . ?
C45 C44 C43 121.8(16) . . ?
C45 C44 H44 119.1 . . ?
C44 C45 H45 121.3 . . ?
C44 C45 C46 117.3(16) . . ?
C46 C45 H45 121.3 . . ?
C45 C46 H46 119.6 . . ?
C47 C46 C45 120.9(16) . . ?
C47 C46 H46 119.6 . . ?
C46 C47 H47 119.5 . . ?
C46 C47 C48 121.1(18) . . ?
C48 C47 H47 119.5 . . ?
C43 C48 C47 123.9(16) . . ?
C43 C48 H48 118.1 . . ?
C47 C48 H48 118.1 . . ?
C50 C49 Si2 119.8(12) . . ?
C54 C49 Si2 121.5(14) . . ?
C54 C49 C50 118.7(15) . . ?
C49 C50 H50 118.1 . . ?
C51 C50 C49 123.7(17) . . ?
C51 C50 H50 118.1 . . ?
C50 C51 H51 120.7 . . ?
C50 C51 C52 118.6(19) . . ?
C52 C51 H51 120.7 . . ?
C51 C52 H52 120.7 . . ?
C53 C52 C51 118.7(18) . . ?
C53 C52 H52 120.7 . . ?
C52 C53 H53 119.1 . . ?
C52 C53 C54 121.7(18) . . ?
C54 C53 H53 119.1 . . ?
C49 C54 C53 118.6(18) . . ?
C49 C54 H54 120.7 . . ?
C53 C54 H54 120.7 . . ?
C56 C55 Si3 123.5(12) . . ?
C56 C55 C60 116.6(14) . . ?
C60 C55 Si3 119.8(11) . . ?
C55 C56 H56 117.4 . . ?
C55 C56 C57 125.2(16) . . ?
C57 C56 H56 117.4 . . ?
C56 C57 H57 121.4 . . ?
C58 C57 C56 117.1(16) . . ?
C58 C57 H57 121.4 . . ?
C57 C58 H58 119.5 . . ?
C57 C58 C59 121.0(16) . . ?
C59 C58 H58 119.5 . . ?
C58 C59 H59 119.8 . . ?
C58 C59 C60 120.5(16) . . ?
C60 C59 H59 119.8 . . ?
C55 C60 H60 120.3 . . ?
C59 C60 C55 119.5(15) . . ?
C59 C60 H60 120.3 . . ?
C62 C61 Si3 122.2(15) . . ?
C66 C61 Si3 120.9(14) . . ?
C66 C61 C62 116.8(18) . . ?
C61 C62 H62 120.4 . . ?
C63 C62 C61 119.1(19) . . ?
C63 C62 H62 120.4 . . ?
C62 C63 H63 118.9 . . ?
C62 C63 C64 122(2) . . ?
C64 C63 H63 118.9 . . ?
C63 C64 H64 120.3 . . ?
C63 C64 C65 119(2) . . ?
C65 C64 H64 120.3 . . ?
C64 C65 H65 121.5 . . ?
C66 C65 C64 117(2) . . ?
C66 C65 H65 121.5 . . ?
C61 C66 C65 125(2) . . ?
C61 C66 H66 117.4 . . ?
C65 C66 H66 117.4 . . ?
Si4 C67 K1 114.0(6) . . ?
C68 C67 K1 74.4(9) . . ?
C68 C67 Si4 117.5(12) . . ?
C72 C67 K1 73.8(9) . . ?
C72 C67 Si4 125.8(12) . . ?
C72 C67 C68 116.2(15) . . ?
K1 C68 H68 113.0 . . ?
C67 C68 K1 81.3(10) . . ?
C67 C68 H68 119.2 . . ?
C67 C68 C69 121.7(16) . . ?
C69 C68 K1 76.8(9) . . ?
C69 C68 H68 119.2 . . ?
K1 C69 H69 115.4 . . ?
C68 C69 K1 77.8(10) . . ?
C68 C69 H69 120.1 . . ?
C70 C69 K1 77.3(10) . . ?
C70 C69 C68 119.8(15) . . ?
C70 C69 H69 120.1 . . ?
K1 C70 H70 114.3 . . ?
C69 C70 K1 78.1(10) . . ?
C69 C70 H70 120.5 . . ?
C69 C70 C71 119.0(16) . . ?
C71 C70 K1 77.8(10) . . ?
C71 C70 H70 120.5 . . ?
K1 C71 H71 115.7 . . ?
C70 C71 K1 77.1(9) . . ?
C70 C71 H71 120.3 . . ?
C72 C71 K1 77.6(9) . . ?
C72 C71 C70 119.4(16) . . ?
C72 C71 H71 120.3 . . ?
K1 C72 H72 112.0 . . ?
C67 C72 K1 81.9(9) . . ?
C67 C72 H72 118.2 . . ?
C71 C72 K1 77.7(9) . . ?
C71 C72 C67 123.6(15) . . ?
C71 C72 H72 118.2 . . ?
C74 C73 Si4 124.4(14) . . ?
C78 C73 Si4 120.9(14) . . ?
C78 C73 C74 113.9(16) . . ?
C73 C74 H74 117.8 . . ?
C75 C74 C73 124.4(19) . . ?
C75 C74 H74 117.8 . . ?
C74 C75 H75 121.3 . . ?
C76 C75 C74 117(2) . . ?
C76 C75 H75 121.3 . . ?
C75 C76 H76 118.6 . . ?
C75 C76 C77 123(2) . . ?
C77 C76 H76 118.6 . . ?
C76 C77 H77 122.9 . . ?
C76 C77 C78 114(2) . . ?
C78 C77 H77 122.9 . . ?
K2 C78 H78 72.8 . . ?
C73 C78 K2 92.8(12) . . ?
C73 C78 C77 126(2) . . ?
C73 C78 H78 117.2 . . ?
C77 C78 K2 102.8(16) . . ?
C77 C78 H78 117.2 . . ?
C80 C79 Si5 119.2(12) . . ?
C84 C79 Si5 123.5(13) . . ?
C84 C79 C80 117.0(15) . . ?
C79 C80 H80 120.8 . . ?
C81 C80 C79 118.4(16) . . ?
C81 C80 H80 120.8 . . ?
C80 C81 H81 120.0 . . ?
C82 C81 C80 120.0(17) . . ?
C82 C81 H81 120.0 . . ?
C81 C82 H82 121.5 . . ?
C83 C82 C81 117.0(18) . . ?
C83 C82 H82 121.5 . . ?
C82 C83 H83 117.4 . . ?
C82 C83 C84 125.1(19) . . ?
C84 C83 H83 117.4 . . ?
C79 C84 C83 122.3(18) . . ?
C79 C84 H84 118.8 . . ?
C83 C84 H84 118.8 . . ?
C86 C85 Si5 120.7(12) . . ?
C86 C85 C90 117.7(14) . . ?
C90 C85 Si5 121.5(11) . . ?
C85 C86 H86 119.7 . . ?
C85 C86 C87 120.6(15) . . ?
C87 C86 H86 119.7 . . ?
C86 C87 H87 120.0 . . ?
C88 C87 C86 120.0(15) . . ?
C88 C87 H87 120.0 . . ?
C87 C88 H88 119.7 . . ?
C87 C88 C89 120.6(16) . . ?
C89 C88 H88 119.7 . . ?
C88 C89 H89 120.9 . . ?
C90 C89 C88 118.1(15) . . ?
C90 C89 H89 120.9 . . ?
C85 C90 H90 118.6 . . ?
C89 C90 C85 122.9(14) . . ?
C89 C90 H90 118.6 . . ?
K4 Ce2 K3 139.06(8) . . ?
O6 Ce2 K3 43.6(2) . . ?
O6 Ce2 K4 128.5(2) . . ?
O7 Ce2 K3 50.2(2) . . ?
O7 Ce2 K4 140.6(2) . . ?
O7 Ce2 O6 85.0(3) . . ?
O7 Ce2 O9 117.6(3) . . ?
O7 Ce2 O10 93.5(3) . . ?
O8 Ce2 K3 138.3(2) . . ?
O8 Ce2 K4 62.9(3) . . ?
O8 Ce2 O6 94.7(3) . . ?
O8 Ce2 O7 144.1(4) . . ?
O8 Ce2 O9 98.1(4) . . ?
O8 Ce2 O10 87.8(3) . . ?
O9 Ce2 K3 90.1(2) . . ?
O9 Ce2 K4 48.9(2) . . ?
O9 Ce2 O6 95.5(4) . . ?
O9 Ce2 O10 83.2(4) . . ?
O10 Ce2 K3 133.9(2) . . ?
O10 Ce2 K4 52.0(2) . . ?
O10 Ce2 O6 177.3(3) . . ?
O6 K3 O7 68.9(3) . . ?
O6 K3 C91 59.7(3) . . ?
O6 K3 C96 73.7(3) . . ?
O6 K3 C115 108.0(4) . . ?
O6 K3 C116 134.3(4) . . ?
O6 K3 C117 149.5(4) . . ?
O6 K3 C120 98.7(4) . . ?
O6 K3 C121 126.4(4) . . ?
O6 K3 C122 100.7(3) . . ?
O6 K3 C125 111.3(4) . . ?
O6 K3 C126 132.1(4) . . ?
O7 K3 C91 118.6(4) . . ?
O7 K3 C96 141.0(4) . . ?
O7 K3 C115 56.9(3) . . ?
O7 K3 C116 73.1(3) . . ?
O7 K3 C117 97.9(3) . . ?
O7 K3 C120 71.7(3) . . ?
O7 K3 C121 94.3(4) . . ?
O7 K3 C122 80.8(4) . . ?
O7 K3 C125 130.8(4) . . ?
O7 K3 C126 120.0(4) . . ?
C91 K3 C117 109.4(4) . . ?
C91 K3 C120 84.6(4) . . ?
C91 K3 C122 137.5(4) . . ?
C91 K3 C125 99.0(5) . . ?
C96 K3 C91 25.8(5) . . ?
C96 K3 C117 109.1(4) . . ?
C96 K3 C120 104.0(5) . . ?
C96 K3 C121 117.1(5) . . ?
C96 K3 C122 117.4(5) . . ?
C96 K3 C125 73.5(5) . . ?
C96 K3 C126 93.3(5) . . ?
C115 K3 C91 109.8(4) . . ?
C115 K3 C96 129.1(5) . . ?
C115 K3 C116 26.7(4) . . ?
C115 K3 C117 45.7(4) . . ?
C115 K3 C120 25.4(4) . . ?
C115 K3 C121 102.5(4) . . ?
C115 K3 C122 112.3(4) . . ?
C115 K3 C125 139.2(4) . . ?
C115 K3 C126 115.3(4) . . ?
C116 K3 C91 123.7(4) . . ?
C116 K3 C96 131.5(4) . . ?
C116 K3 C117 24.9(4) . . ?
C116 K3 C120 44.3(4) . . ?
C116 K3 C121 80.3(4) . . ?
C116 K3 C122 97.4(4) . . ?
C116 K3 C125 112.6(4) . . ?
C116 K3 C126 89.0(4) . . ?
C120 K3 C117 50.8(4) . . ?
C120 K3 C125 147.2(4) . . ?
C121 K3 C91 142.8(5) . . ?
C121 K3 C117 80.5(4) . . ?
C121 K3 C120 124.7(4) . . ?
C121 K3 C122 25.9(4) . . ?
C121 K3 C125 43.8(4) . . ?
C121 K3 C126 25.7(4) . . ?
C122 K3 C117 104.2(4) . . ?
C122 K3 C120 137.7(4) . . ?
C122 K3 C125 50.2(4) . . ?
C125 K3 C117 98.1(4) . . ?
C126 K3 C91 118.9(5) . . ?
C126 K3 C117 78.4(4) . . ?
C126 K3 C120 129.2(4) . . ?
C126 K3 C122 44.6(4) . . ?
C126 K3 C125 24.2(4) . . ?
Ce2 K4 Si9 64.10(9) . . ?
Ce2 K4 Si10 60.39(8) . . ?
Si7 K4 Ce2 66.83(8) . . ?
Si7 K4 Si9 100.49(14) . . ?
Si7 K4 Si10 96.54(11) . . ?
Si9 K4 Si10 107.88(12) . . ?
O8 K4 Ce2 38.18(16) . . ?
O8 K4 Si7 86.9(2) . . ?
O8 K4 Si9 25.94(17) . . ?
O8 K4 Si10 87.75(18) . . ?
O8 K4 C98 106.7(4) . . ?
O8 K4 C102 136.0(3) . . ?
O9 K4 Ce2 40.1(2) . . ?
O9 K4 Si7 85.5(2) . . ?
O9 K4 Si9 93.3(3) . . ?
O9 K4 Si10 20.3(2) . . ?
O9 K4 O8 70.1(3) . . ?
O9 K4 O10 67.9(3) . . ?
O9 K4 C97 112.9(4) . . ?
O9 K4 C98 135.0(3) . . ?
O9 K4 C102 108.7(4) . . ?
O9 K4 C127 104.5(4) . . ?
O9 K4 C128 86.9(4) . . ?
O10 K4 Ce2 40.82(18) . . ?
O10 K4 Si7 26.53(19) . . ?
O10 K4 Si9 81.8(2) . . ?
O10 K4 Si10 84.5(2) . . ?
O10 K4 O8 62.9(3) . . ?
O10 K4 C97 59.0(3) . . ?
O10 K4 C98 71.2(3) . . ?
O10 K4 C102 75.8(3) . . ?
O10 K4 C127 112.8(4) . . ?
O10 K4 C128 123.3(4) . . ?
C97 K4 Ce2 99.7(3) . . ?
C97 K4 Si7 32.9(3) . . ?
C97 K4 Si9 115.0(3) . . ?
C97 K4 Si10 116.3(3) . . ?
C97 K4 O8 112.7(4) . . ?
C97 K4 C98 24.4(4) . . ?
C97 K4 C102 24.8(4) . . ?
C97 K4 C127 131.4(4) . . ?
C97 K4 C128 156.6(4) . . ?
C98 K4 Ce2 110.1(3) . . ?
C98 K4 Si7 49.7(2) . . ?
C98 K4 Si9 98.9(3) . . ?
C98 K4 Si10 140.7(3) . . ?
C102 K4 Ce2 112.8(3) . . ?
C102 K4 Si7 49.9(3) . . ?
C102 K4 Si9 139.3(3) . . ?
C102 K4 Si10 103.3(3) . . ?
C102 K4 C98 41.8(4) . . ?
C127 K4 Ce2 89.3(3) . . ?
C127 K4 Si7 129.4(3) . . ?
C127 K4 Si9 31.0(3) . . ?
C127 K4 Si10 109.7(3) . . ?
C127 K4 O8 53.1(3) . . ?
C127 K4 C98 108.1(4) . . ?
C127 K4 C102 146.4(4) . . ?
C127 K4 C128 25.7(4) . . ?
C128 K4 Ce2 87.5(3) . . ?
C128 K4 Si7 147.6(3) . . ?
C128 K4 Si9 48.6(3) . . ?
C128 K4 Si10 86.7(3) . . ?
C128 K4 O8 60.9(4) . . ?
C128 K4 C98 132.4(4) . . ?
C128 K4 C102 159.7(4) . . ?
O6 Si6 K3 47.4(3) . . ?
O6 Si6 C91 111.3(6) . . ?
O6 Si6 C103 111.2(6) . . ?
O6 Si6 C109 115.0(6) . . ?
C91 Si6 K3 64.8(5) . . ?
C103 Si6 K3 115.3(5) . . ?
C103 Si6 C91 105.6(7) . . ?
C103 Si6 C109 106.8(8) . . ?
C109 Si6 K3 137.8(6) . . ?
C109 Si6 C91 106.4(7) . . ?
O10 Si7 K4 52.2(4) . . ?
O10 Si7 C97 110.0(6) . . ?
O10 Si7 C139 113.1(7) . . ?
O10 Si7 C145 113.5(6) . . ?
C97 Si7 K4 58.9(5) . . ?
C139 Si7 K4 134.0(5) . . ?
C139 Si7 C97 104.5(7) . . ?
C139 Si7 C145 111.3(7) . . ?
C145 Si7 K4 114.3(5) . . ?
C145 Si7 C97 103.7(7) . . ?
O7 Si8 K3 51.5(3) . . ?
O7 Si8 C115 107.7(6) . . ?
O7 Si8 C151 110.3(6) . . ?
O7 Si8 C157 114.4(6) . . ?
C115 Si8 K3 56.4(5) . . ?
C115 Si8 C151 111.3(8) . . ?
C115 Si8 C157 105.2(6) . . ?
C151 Si8 K3 130.3(6) . . ?
C157 Si8 K3 121.9(5) . . ?
C157 Si8 C151 107.8(7) . . ?
O8 Si9 K4 62.8(4) . . ?
O8 Si9 C127 109.3(7) . . ?
O8 Si9 C163 111.0(6) . . ?
O8 Si9 C169 113.9(6) . . ?
C127 Si9 K4 58.1(5) . . ?
C127 Si9 C169 104.5(7) . . ?
C163 Si9 K4 93.9(5) . . ?
C163 Si9 C127 108.1(7) . . ?
C163 Si9 C169 109.7(7) . . ?
C169 Si9 K4 154.8(5) . . ?
O9 Si10 K4 35.7(3) . . ?
O9 Si10 C123 110.3(6) . . ?
O9 Si10 C133 110.2(6) . . ?
O9 Si10 C175 112.0(7) . . ?
C123 Si10 K4 143.9(5) . . ?
C123 Si10 C133 109.2(7) . . ?
C123 Si10 C175 108.3(7) . . ?
C133 Si10 K4 98.2(4) . . ?
C133 Si10 C175 106.7(8) . . ?
C175 Si10 K4 84.8(5) . . ?
Ce2 O6 K3 98.1(3) . . ?
Si6 O6 Ce2 151.6(6) . . ?
Si6 O6 K3 105.7(4) . . ?
Ce2 O7 K3 92.6(3) . . ?
Si8 O7 Ce2 155.9(6) . . ?
Si8 O7 K3 102.6(4) . . ?
Ce2 O8 K4 78.9(3) . . ?
Si9 O8 Ce2 169.8(7) . . ?
Si9 O8 K4 91.3(4) . . ?
Ce2 O9 K4 91.0(3) . . ?
Si10 O9 Ce2 145.0(5) . . ?
Si10 O9 K4 124.0(5) . . ?
Ce2 O10 K4 87.1(3) . . ?
Si7 O10 Ce2 164.0(6) . . ?
Si7 O10 K4 101.3(5) . . ?
Si6 C91 K3 82.0(5) . . ?
C92 C91 K3 114.9(11) . . ?
C92 C91 Si6 122.8(14) . . ?
C96 C91 K3 73.9(10) . . ?
C96 C91 Si6 119.5(13) . . ?
C96 C91 C92 117.6(14) . . ?
C91 C92 H92 119.1 . . ?
C93 C92 C91 121.8(19) . . ?
C93 C92 H92 119.1 . . ?
C92 C93 H93 120.7 . . ?
C94 C93 C92 118.6(18) . . ?
C94 C93 H93 120.7 . . ?
C93 C94 H94 118.8 . . ?
C95 C94 C93 122.4(16) . . ?
C95 C94 H94 118.8 . . ?
C94 C95 H95 120.6 . . ?
C94 C95 C96 119(2) . . ?
C96 C95 H95 120.6 . . ?
K3 C96 H96 80.1 . . ?
C91 C96 K3 80.3(9) . . ?
C91 C96 C95 120.8(17) . . ?
C91 C96 H96 119.6 . . ?
C95 C96 K3 109.8(11) . . ?
C95 C96 H96 119.6 . . ?
Si7 C97 K4 88.1(5) . . ?
C98 C97 K4 91.8(9) . . ?
C98 C97 Si7 121.5(12) . . ?
C102 C97 K4 88.8(10) . . ?
C102 C97 Si7 121.0(11) . . ?
C102 C97 C98 117.5(14) . . ?
K4 C98 H98 105.0 . . ?
C97 C98 K4 63.8(8) . . ?
C97 C98 H98 119.2 . . ?
C97 C98 C99 121.6(17) . . ?
C99 C98 K4 100.9(11) . . ?
C99 C98 H98 119.2 . . ?
C98 C99 H99 119.9 . . ?
C98 C99 C100 120.2(17) . . ?
C100 C99 H99 119.9 . . ?
C99 C100 H100 120.4 . . ?
C99 C100 C101 119.1(15) . . ?
C101 C100 H100 120.4 . . ?
C100 C101 H101 120.7 . . ?
C100 C101 C102 118.7(18) . . ?
C102 C101 H101 120.7 . . ?
K4 C102 H102 102.1 . . ?
C97 C102 K4 66.4(9) . . ?
C97 C102 C101 122.7(16) . . ?
C97 C102 H102 118.7 . . ?
C101 C102 K4 101.6(10) . . ?
C101 C102 H102 118.7 . . ?
C104 C103 Si6 124.2(13) . . ?
C104 C103 C108 115.8(17) . . ?
C108 C103 Si6 119.9(13) . . ?
C103 C104 H104 120.2 . . ?
C105 C104 C103 119.6(17) . . ?
C105 C104 H104 120.2 . . ?
C104 C105 H105 117.9 . . ?
C106 C105 C104 124.1(19) . . ?
C106 C105 H105 117.9 . . ?
C105 C106 H106 120.6 . . ?
C105 C106 C107 119(2) . . ?
C107 C106 H106 120.6 . . ?
C106 C107 H107 119.5 . . ?
C106 C107 C108 120.9(18) . . ?
C108 C107 H107 119.5 . . ?
C103 C108 H108 119.7 . . ?
C107 C108 C103 120.5(17) . . ?
C107 C108 H108 119.7 . . ?
C110 C109 Si6 123.8(10) . . ?
C114 C109 Si6 119.8(11) . . ?
C114 C109 C110 116.4(13) . . ?
C109 C110 H110 118.5 . . ?
C111 C110 C109 122.9(14) . . ?
C111 C110 H110 118.5 . . ?
C110 C111 H111 119.8 . . ?
C110 C111 C112 120.3(16) . . ?
C112 C111 H111 119.8 . . ?
C111 C112 H112 120.3 . . ?
C111 C112 C113 119.5(14) . . ?
C113 C112 H112 120.3 . . ?
C112 C113 H113 119.8 . . ?
C112 C113 C114 120.4(14) . . ?
C114 C113 H113 119.8 . . ?
C109 C114 C113 120.3(14) . . ?
C109 C114 H114 119.8 . . ?
C113 C114 H114 119.8 . . ?
Si8 C115 K3 92.6(5) . . ?
C116 C115 K3 76.8(10) . . ?
C116 C115 Si8 118.9(12) . . ?
C116 C115 C120 116.7(14) . . ?
C120 C115 K3 87.0(10) . . ?
C120 C115 Si8 122.7(11) . . ?
K3 C116 H116 105.8 . . ?
C115 C116 K3 76.5(9) . . ?
C115 C116 H116 117.8 . . ?
C117 C116 K3 88.9(10) . . ?
C117 C116 C115 124.4(16) . . ?
C117 C116 H116 117.8 . . ?
K3 C117 H117 116.1 . . ?
C116 C117 K3 66.2(8) . . ?
C116 C117 H117 121.9 . . ?
C116 C117 C118 116.1(16) . . ?
C118 C117 K3 86.5(10) . . ?
C118 C117 H117 121.9 . . ?
K3 C118 H118 122.4 . . ?
C117 C118 K3 69.9(9) . . ?
C117 C118 H118 118.8 . . ?
C119 C118 K3 80.0(10) . . ?
C119 C118 C117 122.4(16) . . ?
C119 C118 H118 118.8 . . ?
K3 C119 H119 126.6 . . ?
C118 C119 K3 77.6(11) . . ?
C118 C119 H119 120.4 . . ?
C118 C119 C120 119.3(17) . . ?
C120 C119 K3 67.1(10) . . ?
C120 C119 H119 120.4 . . ?
K3 C120 H120 113.5 . . ?
C115 C120 K3 67.6(9) . . ?
C115 C120 C119 120.9(16) . . ?
C115 C120 H120 119.5 . . ?
C119 C120 K3 89.3(11) . . ?
C119 C120 H120 119.5 . . ?
K3 C121 H121 110.2 . . ?
C122 C121 K3 81.0(10) . . ?
C122 C121 H121 121.0 . . ?
C126 C121 K3 78.5(10) . . ?
C126 C121 H121 121.0 . . ?
C126 C121 C122 118.0(15) . . ?
K3 C122 H122 111.7 . . ?
C121 C122 K3 73.1(10) . . ?
C121 C122 H122 119.1 . . ?
C121 C122 C123 121.8(15) . . ?
C123 C122 K3 86.0(10) . . ?
C123 C122 H122 119.1 . . ?
Si10 C123 K3 119.4(7) . . ?
C122 C123 K3 69.2(9) . . ?
C122 C123 Si10 119.7(11) . . ?
C124 C123 K3 77.9(10) . . ?
C124 C123 Si10 125.0(12) . . ?
C124 C123 C122 115.2(14) . . ?
K3 C124 H124 119.5 . . ?
C123 C124 K3 78.7(10) . . ?
C123 C124 H124 118.3 . . ?
C125 C124 K3 74.2(10) . . ?
C125 C124 C123 123.4(16) . . ?
C125 C124 H124 118.3 . . ?
K3 C125 H125 117.9 . . ?
C124 C125 K3 82.1(10) . . ?
C124 C125 H125 119.9 . . ?
C126 C125 K3 70.7(10) . . ?
C126 C125 C124 120.1(16) . . ?
C126 C125 H125 119.9 . . ?
K3 C126 H126 109.8 . . ?
C121 C126 K3 75.8(10) . . ?
C121 C126 H126 119.3 . . ?
C125 C126 K3 85.0(11) . . ?
C125 C126 C121 121.3(15) . . ?
C125 C126 H126 119.3 . . ?
Si9 C127 K4 90.9(6) . . ?
C128 C127 K4 81.2(10) . . ?
C128 C127 Si9 119.6(12) . . ?
C132 C127 K4 98.9(11) . . ?
C132 C127 Si9 124.8(13) . . ?
C132 C127 C128 115.6(16) . . ?
K4 C128 H128 92.5 . . ?
C127 C128 K4 73.1(10) . . ?
C127 C128 H128 118.7 . . ?
C129 C128 K4 104.5(11) . . ?
C129 C128 C127 122.6(16) . . ?
C129 C128 H128 118.7 . . ?
C128 C129 H129 120.0 . . ?
C130 C129 C128 120.1(19) . . ?
C130 C129 H129 120.0 . . ?
C129 C130 H130 121.2 . . ?
C129 C130 C131 117.7(19) . . ?
C131 C130 H130 121.2 . . ?
C130 C131 H131 119.5 . . ?
C132 C131 C130 121.0(18) . . ?
C132 C131 H131 119.5 . . ?
C127 C132 C131 122.1(18) . . ?
C127 C132 H132 118.9 . . ?
C131 C132 H132 118.9 . . ?
C134 C133 Si10 125.0(14) . . ?
C134 C133 C138 117.4(16) . . ?
C138 C133 Si10 117.5(13) . . ?
C133 C134 H134 119.8 . . ?
C133 C134 C135 120.4(18) . . ?
C135 C134 H134 119.8 . . ?
C134 C135 H135 117.6 . . ?
C136 C135 C134 124.8(18) . . ?
C136 C135 H135 117.6 . . ?
C135 C136 H136 121.9 . . ?
C135 C136 C137 116.1(17) . . ?
C137 C136 H136 121.9 . . ?
C136 C137 H137 120.4 . . ?
C138 C137 C136 119.2(18) . . ?
C138 C137 H137 120.4 . . ?
C133 C138 C137 122.0(17) . . ?
C133 C138 H138 119.0 . . ?
C137 C138 H138 119.0 . . ?
C140 C139 Si7 121.4(12) . . ?
C140 C139 C144 114.7(15) . . ?
C144 C139 Si7 123.8(12) . . ?
C139 C140 H140 119.0 . . ?
C139 C140 C141 122.1(17) . . ?
C141 C140 H140 119.0 . . ?
C140 C141 H141 120.7 . . ?
C142 C141 C140 118.5(19) . . ?
C142 C141 H141 120.7 . . ?
C141 C142 H142 119.0 . . ?
C143 C142 C141 121.9(18) . . ?
C143 C142 H142 119.0 . . ?
C142 C143 H143 120.7 . . ?
C142 C143 C144 118.6(17) . . ?
C144 C143 H143 120.7 . . ?
C139 C144 H144 118.0 . . ?
C143 C144 C139 124.0(17) . . ?
C143 C144 H144 118.0 . . ?
C146 C145 Si7 119.4(12) . . ?
C150 C145 Si7 123.0(12) . . ?
C150 C145 C146 117.6(15) . . ?
C145 C146 H146 120.4 . . ?
C147 C146 C145 119.2(16) . . ?
C147 C146 H146 120.4 . . ?
C146 C147 H147 119.2 . . ?
C148 C147 C146 121.7(18) . . ?
C148 C147 H147 119.2 . . ?
C147 C148 H148 119.5 . . ?
C147 C148 C149 120.9(18) . . ?
C149 C148 H148 119.5 . . ?
C148 C149 H149 120.7 . . ?
C148 C149 C150 118.6(17) . . ?
C150 C149 H149 120.7 . . ?
C145 C150 C149 122.0(16) . . ?
C145 C150 H150 119.0 . . ?
C149 C150 H150 119.0 . . ?
C152 C151 Si8 123.8(14) . . ?
C152 C151 C156 119.3(17) . . ?
C156 C151 Si8 116.6(14) . . ?
C151 C152 H152 119.0 . . ?
C151 C152 C153 122.0(19) . . ?
C153 C152 H152 119.0 . . ?
C152 C153 H153 120.7 . . ?
C154 C153 C152 119(2) . . ?
C154 C153 H153 120.7 . . ?
C153 C154 H154 119.0 . . ?
C153 C154 C155 122(2) . . ?
C155 C154 H154 119.0 . . ?
C154 C155 H155 121.1 . . ?
C156 C155 C154 118(2) . . ?
C156 C155 H155 121.1 . . ?
C151 C156 H156 121.1 . . ?
C155 C156 C151 118(2) . . ?
C155 C156 H156 121.1 . . ?
C158 C157 Si8 122.0(11) . . ?
C162 C157 Si8 120.5(12) . . ?
C162 C157 C158 117.5(15) . . ?
C157 C158 H158 118.9 . . ?
C157 C158 C159 122.1(15) . . ?
C159 C158 H158 118.9 . . ?
C158 C159 H159 121.5 . . ?
C158 C159 C160 117.0(16) . . ?
C160 C159 H159 121.5 . . ?
C159 C160 H160 119.1 . . ?
C161 C160 C159 121.8(16) . . ?
C161 C160 H160 119.1 . . ?
C160 C161 H161 121.1 . . ?
C160 C161 C162 117.7(15) . . ?
C162 C161 H161 121.1 . . ?
C157 C162 C161 123.7(15) . . ?
C157 C162 H162 118.1 . . ?
C161 C162 H162 118.1 . . ?
C164 C163 Si9 122.6(11) . . ?
C164 C163 C168 116.6(14) . . ?
C168 C163 Si9 120.8(12) . . ?
C163 C164 H164 117.8 . . ?
C165 C164 C163 124.3(16) . . ?
C165 C164 H164 117.8 . . ?
C164 C165 H165 120.8 . . ?
C164 C165 C166 118.4(17) . . ?
C166 C165 H165 120.8 . . ?
C165 C166 H166 118.9 . . ?
C167 C166 C165 122.2(16) . . ?
C167 C166 H166 118.9 . . ?
C166 C167 H167 120.6 . . ?
C166 C167 C168 118.9(15) . . ?
C168 C167 H167 120.6 . . ?
C163 C168 C167 119.5(15) . . ?
C163 C168 H168 120.2 . . ?
C167 C168 H168 120.2 . . ?
C170 C169 Si9 121.3(11) . . ?
C174 C169 Si9 121.8(11) . . ?
C174 C169 C170 116.9(15) . . ?
C169 C170 H170 119.9 . . ?
C171 C170 C169 120.2(14) . . ?
C171 C170 H170 119.9 . . ?
C170 C171 H171 119.1 . . ?
C172 C171 C170 121.8(16) . . ?
C172 C171 H171 119.1 . . ?
C171 C172 H172 120.1 . . ?
C171 C172 C173 119.7(17) . . ?
C173 C172 H172 120.1 . . ?
C172 C173 H173 120.6 . . ?
C172 C173 C174 118.8(15) . . ?
C174 C173 H173 120.6 . . ?
C169 C174 H174 118.8 . . ?
C173 C174 C169 122.5(14) . . ?
C173 C174 H174 118.8 . . ?
C176 C175 Si10 124.8(13) . . ?
C176 C175 C180 116.5(18) . . ?
C180 C175 Si10 118.6(14) . . ?
C175 C176 H176 119.5 . . ?
C175 C176 C177 121.0(18) . . ?
C177 C176 H176 119.5 . . ?
C176 C177 H177 118.5 . . ?
C178 C177 C176 123(2) . . ?
C178 C177 H177 118.5 . . ?
C177 C178 H178 120.7 . . ?
C177 C178 C179 119(2) . . ?
C179 C178 H178 120.7 . . ?
C178 C179 H179 118.9 . . ?
C180 C179 C178 122.1(19) . . ?
C180 C179 H179 118.9 . . ?
C175 C180 H180 120.6 . . ?
C179 C180 C175 119(2) . . ?
C179 C180 H180 120.6 . . ?

loop_
_geom_bond_atom_site_label_1
_geom_bond_atom_site_label_2
_geom_bond_distance
_geom_bond_site_symmetry_2
_geom_bond_publ_flag
Ce1 K1 3.769(3) . ?
Ce1 K2 3.583(4) . ?
Ce1 O1 2.363(10) . ?
Ce1 O2 2.268(10) . ?
Ce1 O3 2.305(9) . ?
Ce1 O4 2.335(9) . ?
Ce1 O5 2.343(9) . ?
K1 O4 2.781(10) . ?
K1 O5 2.870(9) . ?
K1 C7 3.003(16) . ?
K1 C8 3.286(16) . ?
K1 C12 3.239(17) . ?
K1 C37 3.076(14) . ?
K1 C42 3.092(15) . ?
K1 C68 3.252(16) . ?
K1 C69 3.238(17) . ?
K1 C70 3.229(17) . ?
K1 C71 3.238(16) . ?
K1 C72 3.238(15) . ?
K2 Si1 3.724(5) . ?
K2 Si3 3.712(6) . ?
K2 Si4 3.838(5) . ?
K2 O1 2.926(10) . ?
K2 O2 3.020(12) . ?
K2 O3 2.696(10) . ?
K2 C19 3.231(17) . ?
K2 C24 3.350(16) . ?
K2 C25 3.212(19) . ?
K2 C26 3.450(18) . ?
K2 C78 3.44(2) . ?
Si1 O1 1.579(10) . ?
Si1 C1 1.889(17) . ?
Si1 C13 1.869(15) . ?
Si1 C19 1.853(15) . ?
Si2 O4 1.582(10) . ?
Si2 C7 1.872(15) . ?
Si2 C43 1.865(15) . ?
Si2 C49 1.884(15) . ?
Si3 O2 1.598(11) . ?
Si3 C25 1.927(17) . ?
Si3 C55 1.882(15) . ?
Si3 C61 1.890(18) . ?
Si4 O3 1.596(10) . ?
Si4 C31 1.882(16) . ?
Si4 C67 1.890(16) . ?
Si4 C73 1.885(16) . ?
Si5 O5 1.605(9) . ?
Si5 C37 1.882(15) . ?
Si5 C79 1.872(15) . ?
Si5 C85 1.861(15) . ?
C1 C2 1.41(2) . ?
C1 C6 1.36(2) . ?
C2 H2 0.9500 . ?
C2 C3 1.37(2) . ?
C3 H3 0.9500 . ?
C3 C4 1.37(2) . ?
C4 H4 0.9500 . ?
C4 C5 1.40(2) . ?
C5 H5 0.9500 . ?
C5 C6 1.38(2) . ?
C6 H6 0.9500 . ?
C7 C8 1.41(2) . ?
C7 C12 1.41(2) . ?
C8 H8 0.9500 . ?
C8 C9 1.38(2) . ?
C9 H9 0.9500 . ?
C9 C10 1.36(3) . ?
C10 H10 0.9500 . ?
C10 C11 1.38(3) . ?
C11 H11 0.9500 . ?
C11 C12 1.44(2) . ?
C12 H12 0.9500 . ?
C13 C14 1.37(2) . ?
C13 C18 1.403(19) . ?
C14 H14 0.9500 . ?
C14 C15 1.39(2) . ?
C15 H15 0.9500 . ?
C15 C16 1.38(2) . ?
C16 H16 0.9500 . ?
C16 C17 1.36(2) . ?
C17 H17 0.9500 . ?
C17 C18 1.40(2) . ?
C18 H18 0.9500 . ?
C19 C20 1.40(2) . ?
C19 C24 1.42(2) . ?
C20 H20 0.9500 . ?
C20 C21 1.44(3) . ?
C21 H21 0.9500 . ?
C21 C22 1.36(3) . ?
C22 H22 0.9500 . ?
C22 C23 1.35(3) . ?
C23 H23 0.9500 . ?
C23 C24 1.36(2) . ?
C24 H24 0.9500 . ?
C25 C26 1.37(2) . ?
C25 C30 1.40(2) . ?
C26 H26 0.9500 . ?
C26 C27 1.38(2) . ?
C27 H27 0.9500 . ?
C27 C28 1.34(3) . ?
C28 H28 0.9500 . ?
C28 C29 1.36(3) . ?
C29 H29 0.9500 . ?
C29 C30 1.40(2) . ?
C30 H30 0.9500 . ?
C31 C32 1.41(2) . ?
C31 C36 1.35(2) . ?
C32 H32 0.9500 . ?
C32 C33 1.38(2) . ?
C33 H33 0.9500 . ?
C33 C34 1.40(3) . ?
C34 H34 0.9500 . ?
C34 C35 1.37(2) . ?
C35 H35 0.9500 . ?
C35 C36 1.42(2) . ?
C36 H36 0.9500 . ?
C37 C38 1.36(2) . ?
C37 C42 1.42(2) . ?
C38 H38 0.9500 . ?
C38 C39 1.39(2) . ?
C39 H39 0.9500 . ?
C39 C40 1.38(2) . ?
C40 H40 0.9500 . ?
C40 C41 1.36(2) . ?
C41 H41 0.9500 . ?
C41 C42 1.40(2) . ?
C42 H42 0.9500 . ?
C43 C44 1.42(2) . ?
C43 C48 1.34(2) . ?
C44 H44 0.9500 . ?
C44 C45 1.38(2) . ?
C45 H45 0.9500 . ?
C45 C46 1.42(2) . ?
C46 H46 0.9500 . ?
C46 C47 1.27(2) . ?
C47 H47 0.9500 . ?
C47 C48 1.38(2) . ?
C48 H48 0.9500 . ?
C49 C50 1.36(2) . ?
C49 C54 1.36(2) . ?
C50 H50 0.9500 . ?
C50 C51 1.36(2) . ?
C51 H51 0.9500 . ?
C51 C52 1.41(2) . ?
C52 H52 0.9500 . ?
C52 C53 1.34(3) . ?
C53 H53 0.9500 . ?
C53 C54 1.44(2) . ?
C54 H54 0.9500 . ?
C55 C56 1.34(2) . ?
C55 C60 1.43(2) . ?
C56 H56 0.9500 . ?
C56 C57 1.41(2) . ?
C57 H57 0.9500 . ?
C57 C58 1.37(2) . ?
C58 H58 0.9500 . ?
C58 C59 1.39(2) . ?
C59 H59 0.9500 . ?
C59 C60 1.40(2) . ?
C60 H60 0.9500 . ?
C61 C62 1.42(2) . ?
C61 C66 1.35(2) . ?
C62 H62 0.9500 . ?
C62 C63 1.36(2) . ?
C63 H63 0.9500 . ?
C63 C64 1.36(3) . ?
C64 H64 0.9500 . ?
C64 C65 1.40(3) . ?
C65 H65 0.9500 . ?
C65 C66 1.36(3) . ?
C66 H66 0.9500 . ?
C67 C68 1.39(2) . ?
C67 C72 1.38(2) . ?
C68 H68 0.9500 . ?
C68 C69 1.43(2) . ?
C69 H69 0.9500 . ?
C69 C70 1.38(2) . ?
C70 H70 0.9500 . ?
C70 C71 1.41(2) . ?
C71 H71 0.9500 . ?
C71 C72 1.38(2) . ?
C72 H72 0.9500 . ?
C73 C74 1.38(2) . ?
C73 C78 1.32(2) . ?
C74 H74 0.9500 . ?
C74 C75 1.37(2) . ?
C75 H75 0.9500 . ?
C75 C76 1.34(3) . ?
C76 H76 0.9500 . ?
C76 C77 1.36(3) . ?
C77 H77 0.9500 . ?
C77 C78 1.42(3) . ?
C78 H78 0.9500 . ?
C79 C80 1.45(2) . ?
C79 C84 1.31(2) . ?
C80 H80 0.9500 . ?
C80 C81 1.43(2) . ?
C81 H81 0.9500 . ?
C81 C82 1.43(2) . ?
C82 H82 0.9500 . ?
C82 C83 1.27(3) . ?
C83 H83 0.9500 . ?
C83 C84 1.40(2) . ?
C84 H84 0.9500 . ?
C85 C86 1.38(2) . ?
C85 C90 1.41(2) . ?
C86 H86 0.9500 . ?
C86 C87 1.40(2) . ?
C87 H87 0.9500 . ?
C87 C88 1.38(2) . ?
C88 H88 0.9500 . ?
C88 C89 1.40(2) . ?
C89 H89 0.9500 . ?
C89 C90 1.38(2) . ?
C90 H90 0.9500 . ?
Ce2 K3 3.782(3) . ?
Ce2 K4 3.573(3) . ?
Ce2 O6 2.364(8) . ?
Ce2 O7 2.292(8) . ?
Ce2 O8 2.250(9) . ?
Ce2 O9 2.302(10) . ?
Ce2 O10 2.338(8) . ?
K3 O6 2.637(9) . ?
K3 O7 2.907(10) . ?
K3 C91 3.149(17) . ?
K3 C96 3.068(16) . ?
K3 C115 3.019(16) . ?
K3 C116 3.023(15) . ?
K3 C117 3.304(15) . ?
K3 C120 3.261(17) . ?
K3 C121 3.094(17) . ?
K3 C122 3.193(17) . ?
K3 C125 3.301(18) . ?
K3 C126 3.128(17) . ?
K4 Si7 3.500(5) . ?
K4 Si9 3.644(6) . ?
K4 Si10 3.828(5) . ?
K4 O8 3.241(12) . ?
K4 O9 2.694(9) . ?
K4 O10 2.820(11) . ?
K4 C97 2.999(15) . ?
K4 C98 3.341(15) . ?
K4 C102 3.273(16) . ?
K4 C127 3.094(17) . ?
K4 C128 3.196(16) . ?
Si6 O6 1.616(10) . ?
Si6 C91 1.905(14) . ?
Si6 C103 1.843(19) . ?
Si6 C109 1.863(15) . ?
Si7 O10 1.594(10) . ?
Si7 C97 1.903(14) . ?
Si7 C139 1.877(15) . ?
Si7 C145 1.895(15) . ?
Si8 O7 1.619(10) . ?
Si8 C115 1.872(14) . ?
Si8 C151 1.901(18) . ?
Si8 C157 1.899(15) . ?
Si9 O8 1.594(9) . ?
Si9 C127 1.875(17) . ?
Si9 C163 1.875(15) . ?
Si9 C169 1.884(15) . ?
Si10 O9 1.601(11) . ?
Si10 C123 1.867(14) . ?
Si10 C133 1.879(16) . ?
Si10 C175 1.887(18) . ?
C91 C92 1.40(2) . ?
C91 C96 1.39(2) . ?
C92 H92 0.9500 . ?
C92 C93 1.39(2) . ?
C93 H93 0.9500 . ?
C93 C94 1.39(3) . ?
C94 H94 0.9500 . ?
C94 C95 1.34(3) . ?
C95 H95 0.9500 . ?
C95 C96 1.44(2) . ?
C96 H96 0.9500 . ?
C97 C98 1.38(2) . ?
C97 C102 1.38(2) . ?
C98 H98 0.9500 . ?
C98 C99 1.39(2) . ?
C99 H99 0.9500 . ?
C99 C100 1.39(3) . ?
C100 H100 0.9500 . ?
C100 C101 1.40(2) . ?
C101 H101 0.9500 . ?
C101 C102 1.40(2) . ?
C102 H102 0.9500 . ?
C103 C104 1.41(2) . ?
C103 C108 1.43(2) . ?
C104 H104 0.9500 . ?
C104 C105 1.38(3) . ?
C105 H105 0.9500 . ?
C105 C106 1.33(2) . ?
C106 H106 0.9500 . ?
C106 C107 1.35(2) . ?
C107 H107 0.9500 . ?
C107 C108 1.41(3) . ?
C108 H108 0.9500 . ?
C109 C110 1.415(19) . ?
C109 C114 1.377(19) . ?
C110 H110 0.9500 . ?
C110 C111 1.35(2) . ?
C111 H111 0.9500 . ?
C111 C112 1.36(2) . ?
C112 H112 0.9500 . ?
C112 C113 1.38(2) . ?
C113 H113 0.9500 . ?
C113 C114 1.409(19) . ?
C114 H114 0.9500 . ?
C115 C116 1.40(2) . ?
C115 C120 1.40(2) . ?
C116 H116 0.9500 . ?
C116 C117 1.39(2) . ?
C117 H117 0.9500 . ?
C117 C118 1.41(2) . ?
C118 H118 0.9500 . ?
C118 C119 1.37(2) . ?
C119 H119 0.9500 . ?
C119 C120 1.41(2) . ?
C120 H120 0.9500 . ?
C121 H121 0.9500 . ?
C121 C122 1.41(2) . ?
C121 C126 1.38(2) . ?
C122 H122 0.9500 . ?
C122 C123 1.44(2) . ?
C123 C124 1.38(2) . ?
C124 H124 0.9500 . ?
C124 C125 1.38(2) . ?
C125 H125 0.9500 . ?
C125 C126 1.36(2) . ?
C126 H126 0.9500 . ?
C127 C128 1.40(2) . ?
C127 C132 1.38(2) . ?
C128 H128 0.9500 . ?
C128 C129 1.40(2) . ?
C129 H129 0.9500 . ?
C129 C130 1.38(2) . ?
C130 H130 0.9500 . ?
C130 C131 1.40(3) . ?
C131 H131 0.9500 . ?
C131 C132 1.39(2) . ?
C132 H132 0.9500 . ?
C133 C134 1.35(2) . ?
C133 C138 1.40(2) . ?
C134 H134 0.9500 . ?
C134 C135 1.37(2) . ?
C135 H135 0.9500 . ?
C135 C136 1.36(3) . ?
C136 H136 0.9500 . ?
C136 C137 1.41(2) . ?
C137 H137 0.9500 . ?
C137 C138 1.40(2) . ?
C138 H138 0.9500 . ?
C139 C140 1.38(2) . ?
C139 C144 1.39(2) . ?
C140 H140 0.9500 . ?
C140 C141 1.42(2) . ?
C141 H141 0.9500 . ?
C141 C142 1.35(2) . ?
C142 H142 0.9500 . ?
C142 C143 1.34(3) . ?
C143 H143 0.9500 . ?
C143 C144 1.38(2) . ?
C144 H144 0.9500 . ?
C145 C146 1.43(2) . ?
C145 C150 1.36(2) . ?
C146 H146 0.9500 . ?
C146 C147 1.38(2) . ?
C147 H147 0.9500 . ?
C147 C148 1.33(2) . ?
C148 H148 0.9500 . ?
C148 C149 1.38(2) . ?
C149 H149 0.9500 . ?
C149 C150 1.40(2) . ?
C150 H150 0.9500 . ?
C151 C152 1.33(3) . ?
C151 C156 1.45(2) . ?
C152 H152 0.9500 . ?
C152 C153 1.40(3) . ?
C153 H153 0.9500 . ?
C153 C154 1.31(3) . ?
C154 H154 0.9500 . ?
C154 C155 1.43(3) . ?
C155 H155 0.9500 . ?
C155 C156 1.39(3) . ?
C156 H156 0.9500 . ?
C157 C158 1.38(2) . ?
C157 C162 1.340(19) . ?
C158 H158 0.9500 . ?
C158 C159 1.40(2) . ?
C159 H159 0.9500 . ?
C159 C160 1.40(2) . ?
C160 H160 0.9500 . ?
C160 C161 1.35(2) . ?
C161 H161 0.9500 . ?
C161 C162 1.39(2) . ?
C162 H162 0.9500 . ?
C163 C164 1.39(2) . ?
C163 C168 1.404(19) . ?
C164 H164 0.9500 . ?
C164 C165 1.34(2) . ?
C165 H165 0.9500 . ?
C165 C166 1.38(2) . ?
C166 H166 0.9500 . ?
C166 C167 1.34(2) . ?
C167 H167 0.9500 . ?
C167 C168 1.45(2) . ?
C168 H168 0.9500 . ?
C169 C170 1.40(2) . ?
C169 C174 1.392(19) . ?
C170 H170 0.9500 . ?
C170 C171 1.38(2) . ?
C171 H171 0.9500 . ?
C171 C172 1.36(2) . ?
C172 H172 0.9500 . ?
C172 C173 1.38(2) . ?
C173 H173 0.9500 . ?
C173 C174 1.39(2) . ?
C174 H174 0.9500 . ?
C175 C176 1.37(2) . ?
C175 C180 1.44(2) . ?
C176 H176 0.9500 . ?
C176 C177 1.41(3) . ?
C177 H177 0.9500 . ?
C177 C178 1.28(3) . ?
C178 H178 0.9500 . ?
C178 C179 1.40(3) . ?
C179 H179 0.9500 . ?
C179 C180 1.38(3) . ?
C180 H180 0.9500 . ?

loop_
_geom_torsion_atom_site_label_1
_geom_torsion_atom_site_label_2
_geom_torsion_atom_site_label_3
_geom_torsion_atom_site_label_4
_geom_torsion
_geom_torsion_site_symmetry_1
_geom_torsion_site_symmetry_2
_geom_torsion_site_symmetry_3
_geom_torsion_site_symmetry_4
_geom_torsion_publ_flag
K1 Si2 O4 Ce1 145.6(18) . . . . ?
K1 Si2 C7 C8 86.9(13) . . . . ?
K1 Si2 C7 C12 -84.3(14) . . . . ?
K1 Si2 C43 C44 -40.8(14) . . . . ?
K1 Si2 C43 C48 144.6(15) . . . . ?
K1 Si2 C49 C50 82.9(14) . . . . ?
K1 Si2 C49 C54 -96.0(15) . . . . ?
K1 Si5 O5 Ce1 -146(2) . . . . ?
K1 Si5 C37 C38 97.3(13) . . . . ?
K1 Si5 C37 C42 -74.6(11) . . . . ?
K1 Si5 C79 C80 75.9(16) . . . . ?
K1 Si5 C79 C84 -110.1(16) . . . . ?
K1 Si5 C85 C86 110.3(11) . . . . ?
K1 Si5 C85 C90 -72.0(12) . . . . ?
K1 C7 C8 C9 -82.8(18) . . . . ?
K1 C7 C12 C11 83.6(17) . . . . ?
K1 C8 C9 C10 -67(2) . . . . ?
K1 C37 C38 C39 -79.4(17) . . . . ?
K1 C37 C42 C41 89.4(13) . . . . ?
K1 C38 C39 C40 -57.5(18) . . . . ?
K1 C41 C42 C37 -77.6(13) . . . . ?
K1 C67 C68 C69 -68.5(15) . . . . ?
K1 C67 C72 C71 69.3(15) . . . . ?
K1 C68 C69 C70 -67.5(15) . . . . ?
K1 C69 C70 C71 -68.6(15) . . . . ?
K1 C70 C71 C72 -67.6(15) . . . . ?
K1 C71 C72 C67 -71.5(16) . . . . ?
K2 Si1 O1 Ce1 126(2) . . . . ?
K2 Si1 C1 C2 -136.1(11) . . . . ?
K2 Si1 C1 C6 36.3(16) . . . . ?
K2 Si1 C13 C14 95.8(14) . . . . ?
K2 Si1 C13 C18 -86.5(14) . . . . ?
K2 Si1 C19 C20 103.1(16) . . . . ?
K2 Si1 C19 C24 -80.6(14) . . . . ?
K2 Si3 C55 C56 56.8(15) . . . . ?
K2 Si3 C55 C60 -119.7(12) . . . . ?
K2 Si3 C61 C62 84.9(14) . . . . ?
K2 Si3 C61 C66 -92.2(14) . . . . ?
K2 Si4 O3 Ce1 148.9(14) . . . . ?
K2 Si4 C31 C32 -141.4(12) . . . . ?
K2 Si4 C31 C36 37.1(15) . . . . ?
K2 Si4 C67 K1 -78.0(7) . . . . ?
K2 Si4 C67 C68 6.2(16) . . . . ?
K2 Si4 C67 C72 -164.9(11) . . . . ?
K2 Si4 C73 C74 115.5(17) . . . . ?
K2 Si4 C73 C78 -53.6(16) . . . . ?
K2 C19 C20 C21 -82(2) . . . . ?
K2 C19 C24 C23 95.2(17) . . . . ?
K2 C25 C26 C27 -90.0(19) . . . . ?
K2 C25 C30 C29 87(2) . . . . ?
K2 C26 C27 C28 -72(3) . . . . ?
Si1 C1 C2 C3 177.7(12) . . . . ?
Si1 C1 C6 C5 -177.6(13) . . . . ?
Si1 C13 C14 C15 179.1(12) . . . . ?
Si1 C13 C18 C17 -179.8(13) . . . . ?
Si1 C19 C20 C21 -179.4(17) . . . . ?
Si1 C19 C24 K2 84.6(12) . . . . ?
Si1 C19 C24 C23 179.7(15) . . . . ?
Si2 C7 C8 K1 -86.3(10) . . . . ?
Si2 C7 C8 C9 -169.1(15) . . . . ?
Si2 C7 C12 K1 84.8(11) . . . . ?
Si2 C7 C12 C11 168.5(14) . . . . ?
Si2 C43 C44 C45 178.9(14) . . . . ?
Si2 C43 C48 C47 178.4(15) . . . . ?
Si2 C49 C50 C51 179.0(13) . . . . ?
Si2 C49 C54 C53 -177.7(13) . . . . ?
Si3 C25 C26 K2 -87.4(13) . . . . ?
Si3 C25 C26 C27 -177.4(17) . . . . ?
Si3 C25 C30 C29 176.9(17) . . . . ?
Si3 C55 C56 C57 -172.6(14) . . . . ?
Si3 C55 C60 C59 175.8(12) . . . . ?
Si3 C61 C62 C63 -178.6(12) . . . . ?
Si3 C61 C66 C65 -178.8(13) . . . . ?
Si4 C31 C32 C33 178.2(13) . . . . ?
Si4 C31 C36 C35 -177.7(13) . . . . ?
Si4 C67 C68 K1 -109.3(9) . . . . ?
Si4 C67 C68 C69 -177.8(12) . . . . ?
Si4 C67 C72 K1 108.3(11) . . . . ?
Si4 C67 C72 C71 177.6(12) . . . . ?
Si4 C73 C74 C75 -174.6(17) . . . . ?
Si4 C73 C78 K2 59.3(14) . . . . ?
Si4 C73 C78 C77 167(2) . . . . ?
Si5 C37 C38 K1 -92.6(11) . . . . ?
Si5 C37 C38 C39 -172.0(13) . . . . ?
Si5 C37 C42 K1 81.0(9) . . . . ?
Si5 C37 C42 C41 170.5(11) . . . . ?
Si5 C79 C80 C81 178.6(14) . . . . ?
Si5 C79 C84 C83 -178.2(16) . . . . ?
Si5 C85 C86 C87 178.2(11) . . . . ?
Si5 C85 C90 C89 -176.9(11) . . . . ?
O1 Si1 C1 C2 170.2(11) . . . . ?
O1 Si1 C1 C6 -17.4(16) . . . . ?
O1 Si1 C13 C14 151.2(13) . . . . ?
O1 Si1 C13 C18 -31.1(15) . . . . ?
O1 Si1 C19 K2 1.7(7) . . . . ?
O1 Si1 C19 C20 104.9(16) . . . . ?
O1 Si1 C19 C24 -78.9(15) . . . . ?
O2 Si3 C55 C56 0.8(17) . . . . ?
O2 Si3 C55 C60 -175.6(12) . . . . ?
O2 Si3 C61 C62 142.3(11) . . . . ?
O2 Si3 C61 C66 -34.9(14) . . . . ?
O3 Si4 C31 C32 179.3(13) . . . . ?
O3 Si4 C31 C36 -2.2(16) . . . . ?
O3 Si4 C67 K1 -44.4(8) . . . . ?
O3 Si4 C67 C68 39.9(14) . . . . ?
O3 Si4 C67 C72 -131.2(13) . . . . ?
O3 Si4 C73 C74 124.1(16) . . . . ?
O3 Si4 C73 C78 -45.1(18) . . . . ?
O4 Si2 C7 K1 -20.7(6) . . . . ?
O4 Si2 C7 C8 66.2(14) . . . . ?
O4 Si2 C7 C12 -105.0(14) . . . . ?
O4 Si2 C43 C44 14.0(15) . . . . ?
O4 Si2 C43 C48 -160.7(15) . . . . ?
O4 Si2 C49 C50 24.7(14) . . . . ?
O4 Si2 C49 C54 -154.2(12) . . . . ?
O5 Si5 C37 K1 -7.6(6) . . . . ?
O5 Si5 C37 C38 89.7(14) . . . . ?
O5 Si5 C37 C42 -82.2(13) . . . . ?
O5 Si5 C79 C80 17.3(16) . . . . ?
O5 Si5 C79 C84 -168.8(16) . . . . ?
O5 Si5 C85 C86 169.0(11) . . . . ?
O5 Si5 C85 C90 -13.3(14) . . . . ?
C1 Si1 O1 Ce1 -119.5(18) . . . . ?
C1 Si1 O1 K2 114.4(6) . . . . ?
C1 Si1 C13 C14 -83.6(15) . . . . ?
C1 Si1 C13 C18 94.0(14) . . . . ?
C1 Si1 C19 K2 -118.5(6) . . . . ?
C1 Si1 C19 C20 -15.4(17) . . . . ?
C1 Si1 C19 C24 160.9(13) . . . . ?
C1 C2 C3 C4 -4(3) . . . . ?
C2 C1 C6 C5 -5(2) . . . . ?
C2 C3 C4 C5 2(3) . . . . ?
C3 C4 C5 C6 -2(3) . . . . ?
C4 C5 C6 C1 3(3) . . . . ?
C6 C1 C2 C3 5(2) . . . . ?
C7 Si2 O4 Ce1 168.6(15) . . . . ?
C7 Si2 O4 K1 23.0(6) . . . . ?
C7 Si2 C43 C44 -104.0(14) . . . . ?
C7 Si2 C43 C48 81.4(18) . . . . ?
C7 Si2 C49 C50 144.2(12) . . . . ?
C7 Si2 C49 C54 -34.7(15) . . . . ?
C7 C8 C9 C10 -1(3) . . . . ?
C8 C7 C12 K1 -86.7(13) . . . . ?
C8 C7 C12 C11 -3(2) . . . . ?
C8 C9 C10 C11 -1(3) . . . . ?
C9 C10 C11 C12 1(3) . . . . ?
C10 C11 C12 K1 69.3(18) . . . . ?
C10 C11 C12 C7 2(3) . . . . ?
C12 C7 C8 K1 85.4(13) . . . . ?
C12 C7 C8 C9 3(3) . . . . ?
C13 Si1 O1 Ce1 3(2) . . . . ?
C13 Si1 O1 K2 -122.6(6) . . . . ?
C13 Si1 C1 C2 43.4(14) . . . . ?
C13 Si1 C1 C6 -144.2(13) . . . . ?
C13 Si1 C19 K2 126.5(6) . . . . ?
C13 Si1 C19 C20 -130.4(16) . . . . ?
C13 Si1 C19 C24 45.9(16) . . . . ?
C13 C14 C15 C16 -3(3) . . . . ?
C14 C13 C18 C17 -2(3) . . . . ?
C14 C15 C16 C17 5(3) . . . . ?
C15 C16 C17 C18 -6(3) . . . . ?
C16 C17 C18 C13 4(3) . . . . ?
C18 C13 C14 C15 1(2) . . . . ?
C19 Si1 O1 Ce1 124.1(19) . . . . ?
C19 Si1 O1 K2 -2.0(8) . . . . ?
C19 Si1 C1 C2 -71.7(14) . . . . ?
C19 Si1 C1 C6 100.7(14) . . . . ?
C19 Si1 C13 C14 30.1(16) . . . . ?
C19 Si1 C13 C18 -152.2(13) . . . . ?
C19 C20 C21 C22 -2(4) . . . . ?
C20 C19 C24 K2 -98.9(15) . . . . ?
C20 C19 C24 C23 -4(3) . . . . ?
C20 C21 C22 C23 0(4) . . . . ?
C21 C22 C23 C24 1(4) . . . . ?
C22 C23 C24 K2 80(2) . . . . ?
C22 C23 C24 C19 2(3) . . . . ?
C24 C19 C20 C21 4(3) . . . . ?
C25 Si3 O2 K2 -18.4(7) . . . . ?
C25 Si3 C55 C56 119.6(15) . . . . ?
C25 Si3 C55 C60 -56.9(15) . . . . ?
C25 Si3 C61 C62 20.9(14) . . . . ?
C25 Si3 C61 C66 -156.2(12) . . . . ?
C25 C26 C27 C28 -1(4) . . . . ?
C26 C25 C30 C29 -3(3) . . . . ?
C26 C27 C28 C29 -1(4) . . . . ?
C27 C28 C29 C30 0(4) . . . . ?
C28 C29 C30 C25 2(4) . . . . ?
C30 C25 C26 K2 92.2(17) . . . . ?
C30 C25 C26 C27 2(3) . . . . ?
C31 Si4 O3 Ce1 -106.2(10) . . . . ?
C31 Si4 O3 K2 105.0(7) . . . . ?
C31 Si4 C67 K1 81.4(7) . . . . ?
C31 Si4 C67 C68 165.6(12) . . . . ?
C31 Si4 C67 C72 -5.5(16) . . . . ?
C31 Si4 C73 C74 0.7(18) . . . . ?
C31 Si4 C73 C78 -168.5(16) . . . . ?
C31 C32 C33 C34 -2(3) . . . . ?
C32 C31 C36 C35 1(3) . . . . ?
C32 C33 C34 C35 3(3) . . . . ?
C33 C34 C35 C36 -3(3) . . . . ?
C34 C35 C36 C31 1(3) . . . . ?
C36 C31 C32 C33 0(3) . . . . ?
C37 Si5 O5 Ce1 -137.6(19) . . . . ?
C37 Si5 O5 K1 8.3(7) . . . . ?
C37 Si5 C79 C80 138.6(14) . . . . ?
C37 Si5 C79 C84 -47.4(18) . . . . ?
C37 Si5 C85 C86 47.0(13) . . . . ?
C37 Si5 C85 C90 -135.3(12) . . . . ?
C37 C38 C39 C40 2(3) . . . . ?
C38 C37 C42 K1 -91.3(13) . . . . ?
C38 C37 C42 C41 -2(2) . . . . ?
C38 C39 C40 C41 -2(3) . . . . ?
C39 C40 C41 K1 59.4(17) . . . . ?
C39 C40 C41 C42 0(3) . . . . ?
C40 C41 C42 K1 79.5(15) . . . . ?
C40 C41 C42 C37 2(2) . . . . ?
C42 C37 C38 K1 79.4(12) . . . . ?
C42 C37 C38 C39 0(2) . . . . ?
C43 Si2 O4 Ce1 50.0(18) . . . . ?
C43 Si2 O4 K1 -95.7(6) . . . . ?
C43 Si2 C7 K1 99.3(6) . . . . ?
C43 Si2 C7 C8 -173.8(13) . . . . ?
C43 Si2 C7 C12 15.0(16) . . . . ?
C43 Si2 C49 C50 -99.3(13) . . . . ?
C43 Si2 C49 C54 81.9(14) . . . . ?
C43 C44 C45 C46 4(3) . . . . ?
C44 C43 C48 C47 4(3) . . . . ?
C44 C45 C46 C47 1(3) . . . . ?
C45 C46 C47 C48 -4(3) . . . . ?
C46 C47 C48 C43 1(3) . . . . ?
C48 C43 C44 C45 -6(3) . . . . ?
C49 Si2 O4 Ce1 -72.1(17) . . . . ?
C49 Si2 O4 K1 142.2(5) . . . . ?
C49 Si2 C7 K1 -145.0(6) . . . . ?
C49 Si2 C7 C8 -58.1(15) . . . . ?
C49 Si2 C7 C12 130.7(14) . . . . ?
C49 Si2 C43 C44 140.5(13) . . . . ?
C49 Si2 C43 C48 -34.2(18) . . . . ?
C49 C50 C51 C52 0(3) . . . . ?
C50 C49 C54 C53 3(2) . . . . ?
C50 C51 C52 C53 1(3) . . . . ?
C51 C52 C53 C54 0(3) . . . . ?
C52 C53 C54 C49 -2(3) . . . . ?
C54 C49 C50 C51 -2(2) . . . . ?
C55 Si3 O2 K2 97.5(6) . . . . ?
C55 Si3 C61 C62 -93.9(13) . . . . ?
C55 Si3 C61 C66 89.0(13) . . . . ?
C55 C56 C57 C58 -5(3) . . . . ?
C56 C55 C60 C59 -1(2) . . . . ?
C56 C57 C58 C59 3(3) . . . . ?
C57 C58 C59 C60 0(3) . . . . ?
C58 C59 C60 C55 -1(3) . . . . ?
C60 C55 C56 C57 4(3) . . . . ?
C61 Si3 O2 K2 -138.6(6) . . . . ?
C61 Si3 C55 C56 -124.0(15) . . . . ?
C61 Si3 C55 C60 59.5(15) . . . . ?
C61 C62 C63 C64 0(3) . . . . ?
C62 C61 C66 C65 4(2) . . . . ?
C62 C63 C64 C65 0(3) . . . . ?
C63 C64 C65 C66 3(3) . . . . ?
C64 C65 C66 C61 -4(3) . . . . ?
C66 C61 C62 C63 -1(2) . . . . ?
C67 Si4 O3 Ce1 16.3(11) . . . . ?
C67 Si4 O3 K2 -132.6(7) . . . . ?
C67 Si4 C31 C32 56.4(15) . . . . ?
C67 Si4 C31 C36 -125.1(14) . . . . ?
C67 Si4 C73 C74 -117.3(16) . . . . ?
C67 Si4 C73 C78 73.5(18) . . . . ?
C67 C68 C69 K1 70.9(15) . . . . ?
C67 C68 C69 C70 3(3) . . . . ?
C68 C67 C72 K1 -62.9(13) . . . . ?
C68 C67 C72 C71 6(2) . . . . ?
C68 C69 C70 K1 67.8(15) . . . . ?
C68 C69 C70 C71 -1(3) . . . . ?
C69 C70 C71 K1 68.8(15) . . . . ?
C69 C70 C71 C72 1(3) . . . . ?
C70 C71 C72 K1 67.3(15) . . . . ?
C70 C71 C72 C67 -4(3) . . . . ?
C72 C67 C68 K1 62.6(13) . . . . ?
C72 C67 C68 C69 -6(2) . . . . ?
C73 Si4 O3 Ce1 134.6(10) . . . . ?
C73 Si4 O3 K2 -14.2(9) . . . . ?
C73 Si4 C31 C32 -62.0(15) . . . . ?
C73 Si4 C31 C36 116.5(14) . . . . ?
C73 Si4 C67 K1 -161.2(7) . . . . ?
C73 Si4 C67 C68 -77.0(14) . . . . ?
C73 Si4 C67 C72 111.9(15) . . . . ?
C73 C74 C75 C76 3(4) . . . . ?
C74 C73 C78 K2 -110.9(15) . . . . ?
C74 C73 C78 C77 -3(3) . . . . ?
C74 C75 C76 C77 7(4) . . . . ?
C75 C76 C77 C78 -14(4) . . . . ?
C76 C77 C78 K2 115(2) . . . . ?
C76 C77 C78 C73 12(4) . . . . ?
C78 C73 C74 C75 -5(3) . . . . ?
C79 Si5 O5 Ce1 -20(2) . . . . ?
C79 Si5 O5 K1 126.0(6) . . . . ?
C79 Si5 C37 K1 -129.7(6) . . . . ?
C79 Si5 C37 C38 -32.4(15) . . . . ?
C79 Si5 C37 C42 155.7(12) . . . . ?
C79 Si5 C85 C86 -64.8(13) . . . . ?
C79 Si5 C85 C90 112.9(12) . . . . ?
C79 C80 C81 C82 -1(3) . . . . ?
C80 C79 C84 C83 -4(3) . . . . ?
C80 C81 C82 C83 -2(3) . . . . ?
C81 C82 C83 C84 2(4) . . . . ?
C82 C83 C84 C79 1(4) . . . . ?
C84 C79 C80 C81 4(3) . . . . ?
C85 Si5 O5 Ce1 104(2) . . . . ?
C85 Si5 O5 K1 -109.9(5) . . . . ?
C85 Si5 C37 K1 116.0(5) . . . . ?
C85 Si5 C37 C38 -146.7(13) . . . . ?
C85 Si5 C37 C42 41.4(13) . . . . ?
C85 Si5 C79 C80 -109.8(14) . . . . ?
C85 Si5 C79 C84 64.1(18) . . . . ?
C85 C86 C87 C88 -1(2) . . . . ?
C86 C85 C90 C89 1(2) . . . . ?
C86 C87 C88 C89 1(2) . . . . ?
C87 C88 C89 C90 0(2) . . . . ?
C88 C89 C90 C85 -1(2) . . . . ?
C90 C85 C86 C87 0(2) . . . . ?
K3 Si6 O6 Ce2 -146.1(15) . . . . ?
K3 Si6 C103 C104 -144.2(11) . . . . ?
K3 Si6 C103 C108 33.7(13) . . . . ?
K3 Si6 C109 C110 80.5(17) . . . . ?
K3 Si6 C109 C114 -102.3(14) . . . . ?
K3 Si8 O7 Ce2 127.9(15) . . . . ?
K3 Si8 C115 C116 76.3(13) . . . . ?
K3 Si8 C115 C120 -88.1(14) . . . . ?
K3 Si8 C157 C158 76.2(14) . . . . ?
K3 Si8 C157 C162 -103.0(12) . . . . ?
K3 C91 C92 C93 -82.8(19) . . . . ?
K3 C91 C96 C95 107.3(16) . . . . ?
K3 C115 C116 C117 -79.1(16) . . . . ?
K3 C115 C120 C119 74.8(15) . . . . ?
K3 C116 C117 C118 -73.1(15) . . . . ?
K3 C117 C118 C119 -63.2(18) . . . . ?
K3 C118 C119 C120 -54.6(16) . . . . ?
K3 C119 C120 C115 -63.1(14) . . . . ?
K3 C121 C122 C123 -74.1(15) . . . . ?
K3 C121 C126 C125 75.0(17) . . . . ?
K3 C122 C123 Si10 112.8(11) . . . . ?
K3 C122 C123 C124 -64.6(14) . . . . ?
K3 C123 C124 C125 -62.4(17) . . . . ?
K3 C124 C125 C126 -62.3(17) . . . . ?
K3 C125 C126 C121 -70.0(16) . . . . ?
K4 Si7 O10 Ce2 121(3) . . . . ?
K4 Si7 C139 C140 80.2(14) . . . . ?
K4 Si7 C139 C144 -96.4(14) . . . . ?
K4 Si7 C145 C146 -27.7(13) . . . . ?
K4 Si7 C145 C150 148.3(12) . . . . ?
K4 Si9 O8 Ce2 17(3) . . . . ?
K4 Si9 C127 C128 80.4(13) . . . . ?
K4 Si9 C127 C132 -101.5(16) . . . . ?
K4 Si9 C163 C164 -52.1(15) . . . . ?
K4 Si9 C163 C168 127.8(13) . . . . ?
K4 Si9 C169 C170 111.4(13) . . . . ?
K4 Si9 C169 C174 -67.8(16) . . . . ?
K4 Si10 O9 Ce2 177.6(16) . . . . ?
K4 Si10 C123 K3 39.3(12) . . . . ?
K4 Si10 C123 C122 -42.1(19) . . . . ?
K4 Si10 C123 C124 135.0(12) . . . . ?
K4 Si10 C133 C134 98.2(13) . . . . ?
K4 Si10 C133 C138 -79.0(12) . . . . ?
K4 Si10 C175 C176 150.1(17) . . . . ?
K4 Si10 C175 C180 -33.6(14) . . . . ?
K4 C97 C98 C99 -86.8(16) . . . . ?
K4 C97 C102 C101 88.8(15) . . . . ?
K4 C98 C99 C100 -69.8(19) . . . . ?
K4 C127 C128 C129 -96.6(17) . . . . ?
K4 C127 C132 C131 93.9(18) . . . . ?
K4 C128 C129 C130 -85(2) . . . . ?
Si6 C91 C92 C93 -179.6(13) . . . . ?
Si6 C91 C96 K3 70.7(11) . . . . ?
Si6 C91 C96 C95 178.1(13) . . . . ?
Si6 C103 C104 C105 177.9(12) . . . . ?
Si6 C103 C108 C107 -178.0(12) . . . . ?
Si6 C109 C110 C111 174.9(17) . . . . ?
Si6 C109 C114 C113 -175.7(13) . . . . ?
Si7 C97 C98 K4 -88.9(10) . . . . ?
Si7 C97 C98 C99 -175.8(13) . . . . ?
Si7 C97 C102 K4 87.1(10) . . . . ?
Si7 C97 C102 C101 175.9(13) . . . . ?
Si7 C139 C140 C141 -175.5(14) . . . . ?
Si7 C139 C144 C143 178.6(13) . . . . ?
Si7 C145 C146 C147 175.1(12) . . . . ?
Si7 C145 C150 C149 -175.7(12) . . . . ?
Si8 C115 C116 K3 -85.6(10) . . . . ?
Si8 C115 C116 C117 -164.7(13) . . . . ?
Si8 C115 C120 K3 91.1(11) . . . . ?
Si8 C115 C120 C119 165.9(13) . . . . ?
Si8 C151 C152 C153 176.7(15) . . . . ?
Si8 C151 C156 C155 -178.1(17) . . . . ?
Si8 C157 C158 C159 -179.2(13) . . . . ?
Si8 C157 C162 C161 176.6(13) . . . . ?
Si9 C127 C128 K4 -86.1(11) . . . . ?
Si9 C127 C128 C129 177.3(14) . . . . ?
Si9 C127 C132 C131 -168.7(14) . . . . ?
Si9 C163 C164 C165 178.9(16) . . . . ?
Si9 C163 C168 C167 -177.3(13) . . . . ?
Si9 C169 C170 C171 -177.6(11) . . . . ?
Si9 C169 C174 C173 -179.7(11) . . . . ?
Si10 C123 C124 K3 -117.5(13) . . . . ?
Si10 C123 C124 C125 -179.9(14) . . . . ?
Si10 C133 C134 C135 -176.6(12) . . . . ?
Si10 C133 C138 C137 179.4(11) . . . . ?
Si10 C175 C176 C177 178.4(17) . . . . ?
Si10 C175 C180 C179 178.8(17) . . . . ?
O6 Si6 C103 C104 164.0(12) . . . . ?
O6 Si6 C103 C108 -18.0(13) . . . . ?
O6 Si6 C109 C110 133.9(15) . . . . ?
O6 Si6 C109 C114 -48.9(16) . . . . ?
O7 Si8 C115 K3 4.0(6) . . . . ?
O7 Si8 C115 C116 80.3(13) . . . . ?
O7 Si8 C115 C120 -84.1(15) . . . . ?
O7 Si8 C157 C158 17.6(16) . . . . ?
O7 Si8 C157 C162 -161.5(12) . . . . ?
O8 Si9 C127 K4 -37.8(6) . . . . ?
O8 Si9 C127 C128 42.6(15) . . . . ?
O8 Si9 C127 C132 -139.3(14) . . . . ?
O8 Si9 C163 C164 10.2(17) . . . . ?
O8 Si9 C163 C168 -169.9(13) . . . . ?
O8 Si9 C169 C170 34.9(14) . . . . ?
O8 Si9 C169 C174 -144.4(11) . . . . ?
O9 Si10 C123 K3 23.3(9) . . . . ?
O9 Si10 C123 C122 -58.1(15) . . . . ?
O9 Si10 C123 C124 119.0(15) . . . . ?
O9 Si10 C133 C134 132.9(13) . . . . ?
O9 Si10 C133 C138 -44.2(13) . . . . ?
O9 Si10 C175 C176 126.5(16) . . . . ?
O9 Si10 C175 C180 -57.2(16) . . . . ?
O10 Si7 C139 C140 21.2(15) . . . . ?
O10 Si7 C139 C144 -155.4(12) . . . . ?
O10 Si7 C145 C146 29.8(14) . . . . ?
O10 Si7 C145 C150 -154.1(12) . . . . ?
C91 Si6 O6 Ce2 -158.0(11) . . . . ?
C91 Si6 O6 K3 -11.9(8) . . . . ?
C91 Si6 C103 C104 -75.1(14) . . . . ?
C91 Si6 C103 C108 102.8(12) . . . . ?
C91 Si6 C109 C110 10.2(18) . . . . ?
C91 Si6 C109 C114 -172.6(14) . . . . ?
C91 C92 C93 C94 1(3) . . . . ?
C92 C91 C96 K3 -110.1(15) . . . . ?
C92 C91 C96 C95 -3(3) . . . . ?
C92 C93 C94 C95 -2(3) . . . . ?
C93 C94 C95 C96 0(3) . . . . ?
C94 C95 C96 K3 92(2) . . . . ?
C94 C95 C96 C91 2(3) . . . . ?
C96 C91 C92 C93 1(3) . . . . ?
C97 Si7 O10 Ce2 133(2) . . . . ?
C97 Si7 O10 K4 12.3(7) . . . . ?
C97 Si7 C139 C140 140.8(13) . . . . ?
C97 Si7 C139 C144 -35.9(15) . . . . ?
C97 Si7 C145 C146 -89.5(12) . . . . ?
C97 Si7 C145 C150 86.5(14) . . . . ?
C97 C98 C99 C100 -4(3) . . . . ?
C98 C97 C102 K4 -91.4(13) . . . . ?
C98 C97 C102 C101 -3(2) . . . . ?
C98 C99 C100 C101 5(3) . . . . ?
C99 C100 C101 C102 -5(3) . . . . ?
C100 C101 C102 K4 72.8(17) . . . . ?
C100 C101 C102 C97 4(3) . . . . ?
C102 C97 C98 K4 89.6(14) . . . . ?
C102 C97 C98 C99 3(2) . . . . ?
C103 Si6 O6 Ce2 -40.6(14) . . . . ?
C103 Si6 O6 K3 105.5(6) . . . . ?
C103 Si6 C109 C110 -102.2(16) . . . . ?
C103 Si6 C109 C114 75.0(15) . . . . ?
C103 C104 C105 C106 -3(3) . . . . ?
C104 C103 C108 C107 0(2) . . . . ?
C104 C105 C106 C107 6(3) . . . . ?
C105 C106 C107 C108 -6(3) . . . . ?
C106 C107 C108 C103 3(2) . . . . ?
C108 C103 C104 C105 0(2) . . . . ?
C109 Si6 O6 Ce2 81.0(14) . . . . ?
C109 Si6 O6 K3 -132.9(6) . . . . ?
C109 Si6 C103 C104 37.8(14) . . . . ?
C109 Si6 C103 C108 -144.2(11) . . . . ?
C109 C110 C111 C112 4(3) . . . . ?
C110 C109 C114 C113 2(3) . . . . ?
C110 C111 C112 C113 -5(3) . . . . ?
C111 C112 C113 C114 5(3) . . . . ?
C112 C113 C114 C109 -3(3) . . . . ?
C114 C109 C110 C111 -2(3) . . . . ?
C115 Si8 O7 Ce2 123.7(13) . . . . ?
C115 Si8 O7 K3 -4.2(7) . . . . ?
C115 Si8 C157 C158 135.7(14) . . . . ?
C115 Si8 C157 C162 -43.5(14) . . . . ?
C115 C116 C117 K3 72.7(15) . . . . ?
C115 C116 C117 C118 0(2) . . . . ?
C116 C115 C120 K3 -73.6(13) . . . . ?
C116 C115 C120 C119 1(2) . . . . ?
C116 C117 C118 K3 61.3(13) . . . . ?
C116 C117 C118 C119 -2(3) . . . . ?
C117 C118 C119 K3 58.4(17) . . . . ?
C117 C118 C119 C120 4(3) . . . . ?
C118 C119 C120 K3 59.8(17) . . . . ?
C118 C119 C120 C115 -3(3) . . . . ?
C120 C115 C116 K3 79.7(13) . . . . ?
C120 C115 C116 C117 1(2) . . . . ?
C121 C122 C123 K3 67.3(15) . . . . ?
C121 C122 C123 Si10 -180.0(13) . . . . ?
C121 C122 C123 C124 3(2) . . . . ?
C122 C121 C126 K3 -73.2(14) . . . . ?
C122 C121 C126 C125 2(3) . . . . ?
C122 C123 C124 K3 59.7(13) . . . . ?
C122 C123 C124 C125 -3(3) . . . . ?
C123 Si10 O9 Ce2 -18.5(13) . . . . ?
C123 Si10 O9 K4 163.9(7) . . . . ?
C123 Si10 C133 C134 -105.7(14) . . . . ?
C123 Si10 C133 C138 77.1(13) . . . . ?
C123 Si10 C175 C176 4.6(19) . . . . ?
C123 Si10 C175 C180 -179.1(14) . . . . ?
C123 C124 C125 K3 64.5(17) . . . . ?
C123 C124 C125 C126 2(3) . . . . ?
C124 C125 C126 K3 68.3(17) . . . . ?
C124 C125 C126 C121 -2(3) . . . . ?
C126 C121 C122 K3 71.8(15) . . . . ?
C126 C121 C122 C123 -2(3) . . . . ?
C127 Si9 O8 Ce2 52(4) . . . . ?
C127 Si9 O8 K4 35.8(6) . . . . ?
C127 Si9 C163 C164 -109.7(15) . . . . ?
C127 Si9 C163 C168 70.2(15) . . . . ?
C127 Si9 C169 C170 154.2(12) . . . . ?
C127 Si9 C169 C174 -25.1(13) . . . . ?
C127 C128 C129 C130 -6(3) . . . . ?
C128 C127 C132 C131 9(3) . . . . ?
C128 C129 C130 C131 5(3) . . . . ?
C129 C130 C131 C132 3(3) . . . . ?
C130 C131 C132 C127 -11(3) . . . . ?
C132 C127 C128 K4 95.7(15) . . . . ?
C132 C127 C128 C129 -1(3) . . . . ?
C133 Si10 O9 Ce2 102.2(11) . . . . ?
C133 Si10 O9 K4 -75.5(8) . . . . ?
C133 Si10 C123 K3 -97.9(8) . . . . ?
C133 Si10 C123 C122 -179.3(13) . . . . ?
C133 Si10 C123 C124 -2.2(17) . . . . ?
C133 Si10 C175 C176 -112.8(17) . . . . ?
C133 Si10 C175 C180 63.5(16) . . . . ?
C133 C134 C135 C136 -2(3) . . . . ?
C134 C133 C138 C137 2(2) . . . . ?
C134 C135 C136 C137 0(3) . . . . ?
C135 C136 C137 C138 2(2) . . . . ?
C136 C137 C138 C133 -3(2) . . . . ?
C138 C133 C134 C135 1(2) . . . . ?
C139 Si7 O10 Ce2 -111(2) . . . . ?
C139 Si7 O10 K4 128.7(5) . . . . ?
C139 Si7 C145 C146 158.7(11) . . . . ?
C139 Si7 C145 C150 -25.3(15) . . . . ?
C139 C140 C141 C142 -4(3) . . . . ?
C140 C139 C144 C143 2(2) . . . . ?
C140 C141 C142 C143 2(3) . . . . ?
C141 C142 C143 C144 1(3) . . . . ?
C142 C143 C144 C139 -3(3) . . . . ?
C144 C139 C140 C141 1(3) . . . . ?
C145 Si7 O10 Ce2 17(3) . . . . ?
C145 Si7 O10 K4 -103.4(6) . . . . ?
C145 Si7 C139 C140 -107.9(14) . . . . ?
C145 Si7 C139 C144 75.5(14) . . . . ?
C145 C146 C147 C148 3(3) . . . . ?
C146 C145 C150 C149 0(2) . . . . ?
C146 C147 C148 C149 -3(3) . . . . ?
C147 C148 C149 C150 2(3) . . . . ?
C148 C149 C150 C145 -1(3) . . . . ?
C150 C145 C146 C147 -1(2) . . . . ?
C151 Si8 O7 Ce2 2.0(16) . . . . ?
C151 Si8 O7 K3 -125.9(6) . . . . ?
C151 Si8 C115 K3 125.0(6) . . . . ?
C151 Si8 C115 C116 -158.7(13) . . . . ?
C151 Si8 C115 C120 36.9(16) . . . . ?
C151 Si8 C157 C158 -105.4(15) . . . . ?
C151 Si8 C157 C162 75.4(14) . . . . ?
C151 C152 C153 C154 -1(3) . . . . ?
C152 C151 C156 C155 8(3) . . . . ?
C152 C153 C154 C155 15(4) . . . . ?
C153 C154 C155 C156 -16(4) . . . . ?
C154 C155 C156 C151 4(3) . . . . ?
C156 C151 C152 C153 -10(3) . . . . ?
C157 Si8 O7 Ce2 -119.7(13) . . . . ?
C157 Si8 O7 K3 112.4(6) . . . . ?
C157 Si8 C115 K3 -118.5(5) . . . . ?
C157 Si8 C115 C116 -42.2(14) . . . . ?
C157 Si8 C115 C120 153.4(14) . . . . ?
C157 C158 C159 C160 1(3) . . . . ?
C158 C157 C162 C161 -3(2) . . . . ?
C158 C159 C160 C161 1(3) . . . . ?
C159 C160 C161 C162 -3(3) . . . . ?
C160 C161 C162 C157 4(3) . . . . ?
C162 C157 C158 C159 0(3) . . . . ?
C163 Si9 O8 Ce2 -67(4) . . . . ?
C163 Si9 O8 K4 -83.4(6) . . . . ?
C163 Si9 C127 K4 83.1(6) . . . . ?
C163 Si9 C127 C128 163.6(13) . . . . ?
C163 Si9 C127 C132 -18.4(17) . . . . ?
C163 Si9 C169 C170 -90.2(13) . . . . ?
C163 Si9 C169 C174 90.5(13) . . . . ?
C163 C164 C165 C166 -1(3) . . . . ?
C164 C163 C168 C167 3(2) . . . . ?
C164 C165 C166 C167 1(3) . . . . ?
C165 C166 C167 C168 1(3) . . . . ?
C166 C167 C168 C163 -3(3) . . . . ?
C168 C163 C164 C165 -1(3) . . . . ?
C169 Si9 O8 Ce2 169(3) . . . . ?
C169 Si9 O8 K4 152.3(5) . . . . ?
C169 Si9 C127 K4 -160.1(5) . . . . ?
C169 Si9 C127 C128 -79.7(14) . . . . ?
C169 Si9 C127 C132 98.3(16) . . . . ?
C169 Si9 C163 C164 137.0(15) . . . . ?
C169 Si9 C163 C168 -43.1(16) . . . . ?
C169 C170 C171 C172 -2(2) . . . . ?
C170 C169 C174 C173 1(2) . . . . ?
C170 C171 C172 C173 0(3) . . . . ?
C171 C172 C173 C174 3(2) . . . . ?
C172 C173 C174 C169 -3(2) . . . . ?
C174 C169 C170 C171 2(2) . . . . ?
C175 Si10 O9 Ce2 -139.2(11) . . . . ?
C175 Si10 O9 K4 43.2(9) . . . . ?
C175 Si10 C123 K3 146.3(7) . . . . ?
C175 Si10 C123 C122 64.8(15) . . . . ?
C175 Si10 C123 C124 -118.0(15) . . . . ?
C175 Si10 C133 C134 11.1(15) . . . . ?
C175 Si10 C133 C138 -166.1(11) . . . . ?
C175 C176 C177 C178 2(4) . . . . ?
C176 C175 C180 C179 -5(3) . . . . ?
C176 C177 C178 C179 -3(4) . . . . ?
C177 C178 C179 C180 0(4) . . . . ?
C178 C179 C180 C175 4(3) . . . . ?
C180 C175 C176 C177 2(3) . . . . ?

loop_
_smtbx_masks_void_nr
_smtbx_masks_void_average_x
_smtbx_masks_void_average_y
_smtbx_masks_void_average_z
_smtbx_masks_void_volume
_smtbx_masks_void_count_electrons
_smtbx_masks_void_content
1 0.000 0.000 0.000 570.5 104.6 '2 C7H8'
2 0.185 0.808 0.322 12.8 0.7 ?
3 0.263 0.516 0.463 35.5 0.0 ?
4 0.384 0.091 0.583 20.6 0.0 ?
5 0.616 0.909 0.417 20.6 0.0 ?
6 0.737 0.484 0.537 35.5 0.0 ?
7 0.815 0.192 0.678 12.8 0.0 ?
